data_4130011
loop_
_publ_author_name
'Endres, Alexander H.'
'Schaffroth, Manuel'
'Paulus, Fabian'
'Reiss, Hilmar'
'Wadepohl, Hubert'
'Rominger, Frank'
'Kr\"amer, Roland'
'Bunz, Uwe H. F.'

_publ_section_title
;
 Coronene-Containing N-Heteroarenes: 13 Rings in a Row.
;
_journal_issue 6
_journal_name_full 'Journal of the American Chemical Society'
_journal_page_first 1792
_journal_page_last 1795
_journal_paper_doi 10.1021/jacs.5b12642
_journal_volume 138
_journal_year 2016
_chemical_formula_moiety 'C112 H126 N10 O4 Si4, 7(C4 H8 O2)'
_chemical_formula_sum 'C140 H182 N10 O18 Si4'
_chemical_formula_weight 2405.31
_space_group_crystal_system triclinic
_space_group_IT_number 2
_space_group_name_Hall '-P 1'
_space_group_name_H-M_alt 'P -1'
_symmetry_cell_setting triclinic
_symmetry_Int_Tables_number 2
_symmetry_space_group_name_H-M 'P -1'
_atom_sites_solution_hydrogens geom
_atom_sites_solution_primary iterative
_atom_sites_solution_secondary difmap
_audit_block_code kr_ae5
_audit_creation_date
;
'Thu Sep 17 16:50:29 2015'
;
_audit_creation_method
;
Olex2 1.2
(compiled 2015.09.30 svn.r3233 for OlexSys, GUI svn.r5103)
;
_audit_update_record '01.12.2015 17:58:46 CET UTC+01:00  encif 1.36'
_cell_angle_alpha 79.0943(15)
_cell_angle_beta 89.6706(14)
_cell_angle_gamma 77.4838(15)
_cell_formula_units_Z 1
_cell_length_a 8.16795(14)
_cell_length_b 17.8145(3)
_cell_length_c 23.4233(4)
_cell_measurement_reflns_used 27385
_cell_measurement_temperature 120(1)
_cell_measurement_theta_max 70.7980
_cell_measurement_theta_min 5.0250
_cell_volume 3264.98(10)
_computing_cell_refinement
;
CrysAlisPro, Agilent Technologies,
Version 1.171.37.35h (release 09-02-2015 CrysAlis171 .NET)
(compiled Feb  9 2015,16:26:32)
;
_computing_data_collection
;
CrysAlisPro, Agilent Technologies,
Version 1.171.37.35h (release 09-02-2015 CrysAlis171 .NET)
(compiled Feb  9 2015,16:26:32)
;
_computing_data_reduction
;
CrysAlisPro, Agilent Technologies,
Version 1.171.37.35h (release 09-02-2015 CrysAlis171 .NET)
(compiled Feb  9 2015,16:26:32)
;
_computing_molecular_graphics 'Olex2 (Dolomanov et al., 2009)'
_computing_publication_material 'encif (Wadepohl, 2009-15); encifer 1.5 (CCDC, 2014)'
_computing_structure_refinement 'ShelXL (Sheldrick, 2015)'
_computing_structure_solution 'SUPERFLIP (Palatinus, 2007-2009)'
_diffrn_ambient_environment 'perfluoro polyether oil / N~2~'
_diffrn_ambient_temperature 120(1)
_diffrn_detector 'CCD plate'
_diffrn_detector_area_resol_mean 7.9621
_diffrn_detector_type Eos
_diffrn_measured_fraction_theta_full 0.985
_diffrn_measured_fraction_theta_max 0.975
_diffrn_measurement_details
;
#__ type_ start__ end____ width___ exp.time_
  1 omega   -6.00   22.00   1.0000    2.0000
omega____ theta____ kappa____ phi______ frames
    -        0.0000  -38.0000   90.0000 28

#__ type_ start__ end____ width___ exp.time_
  2 omega  -20.00   69.00   1.0000    2.0000
omega____ theta____ kappa____ phi______ frames
    -        0.0000   57.0000 -180.0000 89

#__ type_ start__ end____ width___ exp.time_
  3 omega  -71.00   25.00   1.0000    2.0000
omega____ theta____ kappa____ phi______ frames
    -        0.0000  -38.0000    0.0000 96

#__ type_ start__ end____ width___ exp.time_
  4 omega  -72.00   41.00   1.0000    2.0000
omega____ theta____ kappa____ phi______ frames
    -        0.0000  -19.0000 -180.0000 113

#__ type_ start__ end____ width___ exp.time_
  5 omega    5.00   47.00   1.0000    2.0000
omega____ theta____ kappa____ phi______ frames
    -       26.0000   79.0000 -141.4834 42

#__ type_ start__ end____ width___ exp.time_
  6 omega   10.00   37.00   1.0000    2.0000
omega____ theta____ kappa____ phi______ frames
    -       26.0000   76.0000   12.7575 27

#__ type_ start__ end____ width___ exp.time_
  7 omega    3.00   28.00   1.0000    8.0000
omega____ theta____ kappa____ phi______ frames
    -       34.0000   79.0000  -72.8436 25

#__ type_ start__ end____ width___ exp.time_
  8 omega    3.00   28.00   1.0000    8.0000
omega____ theta____ kappa____ phi______ frames
    -       34.0000   78.0000   14.1079 25

#__ type_ start__ end____ width___ exp.time_
  9 omega    6.00   31.00   1.0000    8.0000
omega____ theta____ kappa____ phi______ frames
    -       38.0000   80.0000  136.1792 25

#__ type_ start__ end____ width___ exp.time_
 10 omega   12.00   40.00   1.0000    8.0000
omega____ theta____ kappa____ phi______ frames
    -       42.0000   78.0000   52.8593 28

#__ type_ start__ end____ width___ exp.time_
 11 omega   15.00   40.00   1.0000    8.0000
omega____ theta____ kappa____ phi______ frames
    -       46.0000   78.0000  135.0044 25

#__ type_ start__ end____ width___ exp.time_
 12 omega   15.00   40.00   1.0000    8.0000
omega____ theta____ kappa____ phi______ frames
    -       46.0000   78.0000   66.2702 25

#__ type_ start__ end____ width___ exp.time_
 13 omega   19.00   44.00   1.0000    8.0000
omega____ theta____ kappa____ phi______ frames
    -       50.0000   79.0000  -52.1660 25

#__ type_ start__ end____ width___ exp.time_
 14 omega   18.00   43.00   1.0000    8.0000
omega____ theta____ kappa____ phi______ frames
    -       50.0000   80.0000 -134.8852 25

#__ type_ start__ end____ width___ exp.time_
 15 omega   18.00   43.00   1.0000    8.0000
omega____ theta____ kappa____ phi______ frames
    -       50.0000   80.0000   69.6534 25

#__ type_ start__ end____ width___ exp.time_
 16 omega   20.00   46.00   1.0000    8.0000
omega____ theta____ kappa____ phi______ frames
    -       50.0000   79.0000    3.2273 26

#__ type_ start__ end____ width___ exp.time_
 17 omega   18.00   43.00   1.0000    8.0000
omega____ theta____ kappa____ phi______ frames
    -       50.0000   80.0000  -23.7393 25

#__ type_ start__ end____ width___ exp.time_
 18 omega   18.00   43.00   1.0000    8.0000
omega____ theta____ kappa____ phi______ frames
    -       50.0000   80.0000 -176.2393 25

#__ type_ start__ end____ width___ exp.time_
 19 omega   19.00   44.00   1.0000    8.0000
omega____ theta____ kappa____ phi______ frames
    -       50.0000   79.0000  143.4726 25

#__ type_ start__ end____ width___ exp.time_
 20 omega   98.00  124.00   1.0000    8.0000
omega____ theta____ kappa____ phi______ frames
    -       54.0000   77.0000   60.0000 26

#__ type_ start__ end____ width___ exp.time_
 21 omega   26.00   52.00   1.0000    8.0000
omega____ theta____ kappa____ phi______ frames
    -       54.0000   77.0000  -30.0000 26

#__ type_ start__ end____ width___ exp.time_
 22 omega   23.00   48.00   1.0000    8.0000
omega____ theta____ kappa____ phi______ frames
    -       54.0000   78.0000  -94.8617 25

#__ type_ start__ end____ width___ exp.time_
 23 omega   28.00   61.00   1.0000    8.0000
omega____ theta____ kappa____ phi______ frames
    -       54.0000   77.0000   60.0000 33

#__ type_ start__ end____ width___ exp.time_
 24 omega   25.00   51.00   1.0000    8.0000
omega____ theta____ kappa____ phi______ frames
    -       54.0000   77.0000   30.0000 26

#__ type_ start__ end____ width___ exp.time_
 25 omega   14.00   86.00   1.0000    8.0000
omega____ theta____ kappa____ phi______ frames
    -       54.0000  -80.0000 -167.4394 72

#__ type_ start__ end____ width___ exp.time_
 26 omega   24.00   50.00   1.0000    8.0000
omega____ theta____ kappa____ phi______ frames
    -       54.0000   77.0000  120.0000 26

#__ type_ start__ end____ width___ exp.time_
 27 omega   27.00   52.00   1.0000    8.0000
omega____ theta____ kappa____ phi______ frames
    -       54.0000   77.0000   90.0000 25

#__ type_ start__ end____ width___ exp.time_
 28 omega   25.00   51.00   1.0000    8.0000
omega____ theta____ kappa____ phi______ frames
    -       54.0000   77.0000 -180.0000 26

#__ type_ start__ end____ width___ exp.time_
 29 omega   24.00   50.00   1.0000    8.0000
omega____ theta____ kappa____ phi______ frames
    -       54.0000   77.0000  150.0000 26

#__ type_ start__ end____ width___ exp.time_
 30 omega   28.00   54.00   1.0000    8.0000
omega____ theta____ kappa____ phi______ frames
    -       58.0000   77.0000  111.8546 26

#__ type_ start__ end____ width___ exp.time_
 31 omega  100.00  126.00   1.0000    8.0000
omega____ theta____ kappa____ phi______ frames
    -       58.0000   76.0000  -66.7654 26

#__ type_ start__ end____ width___ exp.time_
 32 omega   29.00   55.00   1.0000    8.0000
omega____ theta____ kappa____ phi______ frames
    -       58.0000   76.0000  -66.7654 26

#__ type_ start__ end____ width___ exp.time_
 33 omega   30.00   55.00   1.0000    8.0000
omega____ theta____ kappa____ phi______ frames
    -       58.0000   76.0000  177.2524 25

#__ type_ start__ end____ width___ exp.time_
 34 omega   34.00   67.00   1.0000    8.0000
omega____ theta____ kappa____ phi______ frames
    -       58.0000   74.0000  -84.2797 33

#__ type_ start__ end____ width___ exp.time_
 35 omega   29.00   55.00   1.0000    8.0000
omega____ theta____ kappa____ phi______ frames
    -       58.0000   75.0000   74.5378 26

#__ type_ start__ end____ width___ exp.time_
 36 omega   28.00   54.00   1.0000    8.0000
omega____ theta____ kappa____ phi______ frames
    -       58.0000   77.0000  -18.1846 26

#__ type_ start__ end____ width___ exp.time_
 37 omega   28.00   54.00   1.0000    8.0000
omega____ theta____ kappa____ phi______ frames
    -       58.0000   77.0000   33.7471 26

#__ type_ start__ end____ width___ exp.time_
 38 omega   31.00   70.00   1.0000    8.0000
omega____ theta____ kappa____ phi______ frames
    -       58.0000   72.0000 -138.3461 39

#__ type_ start__ end____ width___ exp.time_
 39 omega   49.00   75.00   1.0000    8.0000
omega____ theta____ kappa____ phi______ frames
    -       62.0000   69.0000  -57.0874 26

#__ type_ start__ end____ width___ exp.time_
 40 omega   42.00   75.00   1.0000    8.0000
omega____ theta____ kappa____ phi______ frames
    -       62.0000   64.0000   13.4372 33

#__ type_ start__ end____ width___ exp.time_
 41 omega   37.00   63.00   1.0000    8.0000
omega____ theta____ kappa____ phi______ frames
    -       62.0000   72.0000   82.9073 26

#__ type_ start__ end____ width___ exp.time_
 42 omega   -9.00   94.00   1.0000    8.0000
omega____ theta____ kappa____ phi______ frames
    -       62.0000  -80.0000  -54.2243 103

#__ type_ start__ end____ width___ exp.time_
 43 omega   38.00   64.00   1.0000    8.0000
omega____ theta____ kappa____ phi______ frames
    -       62.0000   68.0000  147.7897 26

#__ type_ start__ end____ width___ exp.time_
 44 omega   44.00   69.00   1.0000    8.0000
omega____ theta____ kappa____ phi______ frames
    -       62.0000   64.0000 -176.9911 25

#__ type_ start__ end____ width___ exp.time_
 45 omega   34.00  129.00   1.0000    8.0000
omega____ theta____ kappa____ phi______ frames
    -       62.0000   73.0000 -111.3018 95

#__ type_ start__ end____ width___ exp.time_
 46 omega   39.00   65.00   1.0000    8.0000
omega____ theta____ kappa____ phi______ frames
    -       66.0000   72.0000  153.1548 26

#__ type_ start__ end____ width___ exp.time_
 47 omega   42.00   68.00   1.0000    8.0000
omega____ theta____ kappa____ phi______ frames
    -       66.0000   68.0000  -66.4676 26

#__ type_ start__ end____ width___ exp.time_
 48 omega   -5.00   98.00   1.0000    8.0000
omega____ theta____ kappa____ phi______ frames
    -       66.0000  -80.0000   92.6718 103

#__ type_ start__ end____ width___ exp.time_
 49 omega   38.00   63.00   1.0000    8.0000
omega____ theta____ kappa____ phi______ frames
    -       66.0000   74.0000   85.9408 25

#__ type_ start__ end____ width___ exp.time_
 50 omega   51.00   80.00   1.0000    8.0000
omega____ theta____ kappa____ phi______ frames
    -       70.0000   62.0000  161.0798 29

#__ type_ start__ end____ width___ exp.time_
 51 omega   51.00  121.00   1.0000    8.0000
omega____ theta____ kappa____ phi______ frames
    -       70.0000   58.0000  -44.3380 70

#__ type_ start__ end____ width___ exp.time_
 52 omega   49.00   75.00   1.0000    8.0000
omega____ theta____ kappa____ phi______ frames
    -       70.0000   68.0000   99.2974 26

#__ type_ start__ end____ width___ exp.time_
 53 omega   41.00   66.00   1.0000    8.0000
omega____ theta____ kappa____ phi______ frames
    -       70.0000   76.0000   -0.6814 25

#__ type_ start__ end____ width___ exp.time_
 54 omega   48.00   73.00   1.0000    8.0000
omega____ theta____ kappa____ phi______ frames
    -       70.0000   64.0000  131.6699 25

#__ type_ start__ end____ width___ exp.time_
 55 omega   43.00   75.00   1.0000    8.0000
omega____ theta____ kappa____ phi______ frames
    -       70.0000   72.0000 -128.0846 32

#__ type_ start__ end____ width___ exp.time_
 56 omega   42.00  125.00   1.0000    8.0000
omega____ theta____ kappa____ phi______ frames
    -       70.0000   74.0000  -35.9140 83

#__ type_ start__ end____ width___ exp.time_
 57 omega   62.00   90.00   1.0000    8.0000
omega____ theta____ kappa____ phi______ frames
    -       74.0000   42.0000 -169.4231 28

#__ type_ start__ end____ width___ exp.time_
 58 omega   44.00   70.00   1.0000    8.0000
omega____ theta____ kappa____ phi______ frames
    -       74.0000   77.0000   20.9702 26

#__ type_ start__ end____ width___ exp.time_
 59 omega   52.00  121.00   1.0000    8.0000
omega____ theta____ kappa____ phi______ frames
    -       74.0000   74.0000   28.9575 69

#__ type_ start__ end____ width___ exp.time_
 60 omega   46.00   72.00   1.0000    8.0000
omega____ theta____ kappa____ phi______ frames
    -       74.0000   73.0000   98.9732 26

#__ type_ start__ end____ width___ exp.time_
 61 omega   54.00   79.00   1.0000    8.0000
omega____ theta____ kappa____ phi______ frames
    -       74.0000   67.0000  -96.6515 25

#__ type_ start__ end____ width___ exp.time_
 62 omega   57.00  105.00   1.0000    8.0000
omega____ theta____ kappa____ phi______ frames
    -       78.0000   54.0000  -97.0997 48

#__ type_ start__ end____ width___ exp.time_
 63 omega   54.00   80.00   1.0000    8.0000
omega____ theta____ kappa____ phi______ frames
    -       78.0000   67.0000   91.2012 26

#__ type_ start__ end____ width___ exp.time_
 64 omega   56.00   82.00   1.0000    8.0000
omega____ theta____ kappa____ phi______ frames
    -       78.0000  -80.0000  -35.8504 26

#__ type_ start__ end____ width___ exp.time_
 65 omega   51.00   77.00   1.0000    8.0000
omega____ theta____ kappa____ phi______ frames
    -       78.0000   76.0000   67.9378 26

#__ type_ start__ end____ width___ exp.time_
 66 omega   50.00   76.00   1.0000    8.0000
omega____ theta____ kappa____ phi______ frames
    -       78.0000   73.0000 -141.0294 26

#__ type_ start__ end____ width___ exp.time_
 67 omega   57.00  146.00   1.0000    8.0000
omega____ theta____ kappa____ phi______ frames
    -       78.0000   62.0000 -177.0239 89

#__ type_ start__ end____ width___ exp.time_
 68 omega   48.00   74.00   1.0000    8.0000
omega____ theta____ kappa____ phi______ frames
    -       78.0000   77.0000 -163.9640 26

#__ type_ start__ end____ width___ exp.time_
 69 omega   56.00  110.00   1.0000    8.0000
omega____ theta____ kappa____ phi______ frames
    -       78.0000   61.0000  -86.8963 54

#__ type_ start__ end____ width___ exp.time_
 70 omega   54.00  136.00   1.0000   16.0000
omega____ theta____ kappa____ phi______ frames
    -       82.0000   74.0000   47.1114 82

#__ type_ start__ end____ width___ exp.time_
 71 omega   57.00   83.00   1.0000   16.0000
omega____ theta____ kappa____ phi______ frames
    -       82.0000   74.0000   10.7921 26

#__ type_ start__ end____ width___ exp.time_
 72 omega   52.00   78.00   1.0000   16.0000
omega____ theta____ kappa____ phi______ frames
    -       82.0000   77.0000  177.5499 26

#__ type_ start__ end____ width___ exp.time_
 73 omega   53.00  151.00   1.0000   16.0000
omega____ theta____ kappa____ phi______ frames
    -       82.0000   75.0000   93.4208 98

#__ type_ start__ end____ width___ exp.time_
 74 omega   58.00   84.00   1.0000   16.0000
omega____ theta____ kappa____ phi______ frames
    -       86.0000   74.0000  -17.0337 26

#__ type_ start__ end____ width___ exp.time_
 75 omega   62.00  154.00   1.0000   16.0000
omega____ theta____ kappa____ phi______ frames
    -       86.0000   68.0000  -45.1168 92

#__ type_ start__ end____ width___ exp.time_
 76 omega   61.00   89.00   1.0000   16.0000
omega____ theta____ kappa____ phi______ frames
    -       86.0000   69.0000  124.2372 28

#__ type_ start__ end____ width___ exp.time_
 77 omega   68.00   94.00   1.0000   16.0000
omega____ theta____ kappa____ phi______ frames
    -       86.0000   60.0000 -165.3857 26

#__ type_ start__ end____ width___ exp.time_
 78 omega   64.00   94.00   1.0000   16.0000
omega____ theta____ kappa____ phi______ frames
    -       86.0000   44.0000 -101.3003 30

#__ type_ start__ end____ width___ exp.time_
 79 omega   57.00   84.00   1.0000   16.0000
omega____ theta____ kappa____ phi______ frames
    -       86.0000   76.0000   68.5931 27

#__ type_ start__ end____ width___ exp.time_
 80 omega   67.00   96.00   1.0000   16.0000
omega____ theta____ kappa____ phi______ frames
    -       90.0000   66.0000   15.8183 29

#__ type_ start__ end____ width___ exp.time_
 81 omega   65.00   91.00   1.0000   16.0000
omega____ theta____ kappa____ phi______ frames
    -       90.0000   75.0000  -15.6907 26

#__ type_ start__ end____ width___ exp.time_
 82 omega   67.00  148.00   1.0000   16.0000
omega____ theta____ kappa____ phi______ frames
    -       90.0000   66.0000 -166.0854 81

#__ type_ start__ end____ width___ exp.time_
 83 omega   63.00  102.00   1.0000   16.0000
omega____ theta____ kappa____ phi______ frames
    -       90.0000   71.0000   26.7443 39

#__ type_ start__ end____ width___ exp.time_
 84 omega   61.00   87.00   1.0000   16.0000
omega____ theta____ kappa____ phi______ frames
    -       90.0000   75.0000 -104.4732 26

#__ type_ start__ end____ width___ exp.time_
 85 omega   53.00   79.00   1.0000   16.0000
omega____ theta____ kappa____ phi______ frames
    -       94.0000  -80.0000  171.3581 26

#__ type_ start__ end____ width___ exp.time_
 86 omega   72.00   98.00   1.0000   16.0000
omega____ theta____ kappa____ phi______ frames
    -       94.0000   50.0000  145.4590 26

#__ type_ start__ end____ width___ exp.time_
 87 omega   70.00  104.00   1.0000   16.0000
omega____ theta____ kappa____ phi______ frames
    -       94.0000   68.0000   81.6716 34

#__ type_ start__ end____ width___ exp.time_
 88 omega   66.00   92.00   1.0000   16.0000
omega____ theta____ kappa____ phi______ frames
    -       94.0000   73.0000  -40.3582 26

#__ type_ start__ end____ width___ exp.time_
 89 omega   73.00  128.00   1.0000   16.0000
omega____ theta____ kappa____ phi______ frames
    -       94.0000   57.0000  163.7089 55

#__ type_ start__ end____ width___ exp.time_
 90 omega   69.00   95.00   1.0000   16.0000
omega____ theta____ kappa____ phi______ frames
    -       98.0000   76.0000  -12.4310 26

#__ type_ start__ end____ width___ exp.time_
 91 omega   77.00  103.00   1.0000   16.0000
omega____ theta____ kappa____ phi______ frames
    -      106.0000   76.0000  -13.0979 26

#__ type_ start__ end____ width___ exp.time_
 92 omega   89.00  123.00   1.0000   16.0000
omega____ theta____ kappa____ phi______ frames
    -      108.0000   64.0000  150.0000 34

#__ type_ start__ end____ width___ exp.time_
 93 omega   85.00  175.00   1.0000   16.0000
omega____ theta____ kappa____ phi______ frames
    -      108.0000   64.0000  -60.0000 90

#__ type_ start__ end____ width___ exp.time_
 94 omega   85.00  146.00   1.0000   16.0000
omega____ theta____ kappa____ phi______ frames
    -      108.0000   64.0000 -180.0000 61

#__ type_ start__ end____ width___ exp.time_
 95 omega  138.00  178.00   1.0000   16.0000
omega____ theta____ kappa____ phi______ frames
    -      108.0000   77.0000 -120.0000 40

#__ type_ start__ end____ width___ exp.time_
 96 omega   79.00  105.00   1.0000   16.0000
omega____ theta____ kappa____ phi______ frames
    -      108.0000   77.0000 -120.0000 26

#__ type_ start__ end____ width___ exp.time_
 97 omega   85.00  174.00   1.0000   16.0000
omega____ theta____ kappa____ phi______ frames
    -      108.0000   64.0000  120.0000 89

#__ type_ start__ end____ width___ exp.time_
 98 omega   56.00   98.00   1.0000   16.0000
omega____ theta____ kappa____ phi______ frames
    -      108.0000  -80.0000 -161.0528 42

#__ type_ start__ end____ width___ exp.time_
 99 omega   53.00  121.00   1.0000   16.0000
omega____ theta____ kappa____ phi______ frames
    -      108.0000  -80.0000  151.7684 68

#__ type_ start__ end____ width___ exp.time_
100 omega  142.00  173.00   1.0000   16.0000
omega____ theta____ kappa____ phi______ frames
    -      108.0000   64.0000   60.0000 31

#__ type_ start__ end____ width___ exp.time_
101 omega   65.00  140.00   1.0000   16.0000
omega____ theta____ kappa____ phi______ frames
    -      108.0000  -80.0000 -120.7819 75

#__ type_ start__ end____ width___ exp.time_
102 omega   85.00  138.00   1.0000   16.0000
omega____ theta____ kappa____ phi______ frames
    -      108.0000   64.0000   60.0000 53

#__ type_ start__ end____ width___ exp.time_
103 omega   78.00  104.00   1.0000   16.0000
omega____ theta____ kappa____ phi______ frames
    -      108.0000   77.0000  150.0000 26

#__ type_ start__ end____ width___ exp.time_
104 omega  120.00  177.00   1.0000   16.0000
omega____ theta____ kappa____ phi______ frames
    -      108.0000   77.0000   30.0000 57

#__ type_ start__ end____ width___ exp.time_
105 omega   78.00  104.00   1.0000   16.0000
omega____ theta____ kappa____ phi______ frames
    -      108.0000   77.0000   30.0000 26

#__ type_ start__ end____ width___ exp.time_
106 omega   81.00  175.00   1.0000   16.0000
omega____ theta____ kappa____ phi______ frames
    -      108.0000   77.0000    0.0000 94

#__ type_ start__ end____ width___ exp.time_
107 omega   78.00  176.00   1.0000   16.0000
omega____ theta____ kappa____ phi______ frames
    -      108.0000   77.0000  -90.0000 98

#__ type_ start__ end____ width___ exp.time_
108 omega   78.00  104.00   1.0000   16.0000
omega____ theta____ kappa____ phi______ frames
    -      108.0000   77.0000   90.0000 26

#__ type_ start__ end____ width___ exp.time_
109 omega  150.00  176.00   1.0000   16.0000
omega____ theta____ kappa____ phi______ frames
    -      108.0000   77.0000   90.0000 26

#__ type_ start__ end____ width___ exp.time_
110 omega   78.00  178.00   1.0000   16.0000
omega____ theta____ kappa____ phi______ frames
    -      108.0000   77.0000  -30.0000 100

#__ type_ start__ end____ width___ exp.time_
111 omega   78.00  103.00   1.0000   16.0000
omega____ theta____ kappa____ phi______ frames
    -      108.0000   77.0000 -150.0000 25

#__ type_ start__ end____ width___ exp.time_
112 omega  153.00  178.00   1.0000   16.0000
omega____ theta____ kappa____ phi______ frames
    -      108.0000   77.0000   60.0000 25

#__ type_ start__ end____ width___ exp.time_
113 omega   78.00  103.00   1.0000   16.0000
omega____ theta____ kappa____ phi______ frames
    -      108.0000   77.0000   60.0000 25

#__ type_ start__ end____ width___ exp.time_
114 omega  142.00  168.00   1.0000   16.0000
omega____ theta____ kappa____ phi______ frames
    -      108.0000   77.0000  120.0000 26

#__ type_ start__ end____ width___ exp.time_
115 omega   78.00  104.00   1.0000   16.0000
omega____ theta____ kappa____ phi______ frames
    -      108.0000   77.0000  120.0000 26

#__ type_ start__ end____ width___ exp.time_
116 omega   85.00  175.00   1.0000   16.0000
omega____ theta____ kappa____ phi______ frames
    -      108.0000   64.0000   90.0000 90

#__ type_ start__ end____ width___ exp.time_
117 omega  132.00  177.00   1.0000   16.0000
omega____ theta____ kappa____ phi______ frames
    -      108.0000   77.0000 -180.0000 45

#__ type_ start__ end____ width___ exp.time_
118 omega   80.00  106.00   1.0000   16.0000
omega____ theta____ kappa____ phi______ frames
    -      108.0000  -80.0000  -39.9336 26

#__ type_ start__ end____ width___ exp.time_
119 omega   80.00  106.00   1.0000   16.0000
omega____ theta____ kappa____ phi______ frames
    -      108.0000   77.0000 -180.0000 26

#__ type_ start__ end____ width___ exp.time_
120 omega   85.00  157.00   1.0000   16.0000
omega____ theta____ kappa____ phi______ frames
    -      108.0000   64.0000 -120.0000 72

#__ type_ start__ end____ width___ exp.time_
121 omega   85.00  143.00   1.0000   16.0000
omega____ theta____ kappa____ phi______ frames
    -      108.0000   64.0000   30.0000 58

#__ type_ start__ end____ width___ exp.time_
122 omega   82.00  109.00   1.0000   16.0000
omega____ theta____ kappa____ phi______ frames
    -      108.0000   77.0000  -60.0000 27

#__ type_ start__ end____ width___ exp.time_
123 omega   85.00  175.00   1.0000   16.0000
omega____ theta____ kappa____ phi______ frames
    -      108.0000   64.0000 -150.0000 90

#__ type_ start__ end____ width___ exp.time_
124 omega   82.00  108.00   1.0000   16.0000
omega____ theta____ kappa____ phi______ frames
    -      108.0000   73.0000 -100.3688 26

#__ type_ start__ end____ width___ exp.time_
125 omega   80.00  175.00   1.0000   16.0000
omega____ theta____ kappa____ phi______ frames
    -      108.0000   74.0000  159.8580 95

#__ type_ start__ end____ width___ exp.time_
126 omega   44.00  140.00   1.0000   16.0000
omega____ theta____ kappa____ phi______ frames
    -      108.0000  -80.0000   78.0858 96

#__ type_ start__ end____ width___ exp.time_
127 omega   39.00  132.00   1.0000   16.0000
omega____ theta____ kappa____ phi______ frames
    -      108.0000  -80.0000  -15.1681 93

#__ type_ start__ end____ width___ exp.time_
128 omega  -26.00   72.00   1.0000    2.0000
omega____ theta____ kappa____ phi______ frames
    -        0.0000   38.0000  -30.0000 98

#__ type_ start__ end____ width___ exp.time_
129 omega  -72.00   26.00   1.0000    2.0000
omega____ theta____ kappa____ phi______ frames
    -        0.0000  -38.0000 -180.0000 98

#__ type_ start__ end____ width___ exp.time_
130 omega  -26.00   72.00   1.0000    2.0000
omega____ theta____ kappa____ phi______ frames
    -        0.0000   38.0000   30.0000 98

#__ type_ start__ end____ width___ exp.time_
131 omega   -8.00   84.00   1.0000    2.0000
omega____ theta____ kappa____ phi______ frames
    -       14.0000   50.0000  152.1752 92

#__ type_ start__ end____ width___ exp.time_
132 omega  -13.00   47.00   1.0000    2.0000
omega____ theta____ kappa____ phi______ frames
    -       18.0000   79.0000  -91.1823 60

#__ type_ start__ end____ width___ exp.time_
133 omega   -3.00   96.00   1.0000    2.0000
omega____ theta____ kappa____ phi______ frames
    -       26.0000   76.0000   12.7575 99

#__ type_ start__ end____ width___ exp.time_
134 omega   -5.00   47.00   1.0000    2.0000
omega____ theta____ kappa____ phi______ frames
    -       26.0000   79.0000  110.6060 52

#__ type_ start__ end____ width___ exp.time_
135 omega  -16.00   84.00   1.0000    8.0000
omega____ theta____ kappa____ phi______ frames
    -       54.0000  -77.0000   30.0000 100

#__ type_ start__ end____ width___ exp.time_
136 omega   42.00  136.00   1.0000    8.0000
omega____ theta____ kappa____ phi______ frames
    -       70.0000   74.0000  -35.9140 94

#__ type_ start__ end____ width___ exp.time_
137 omega    0.00  100.00   1.0000    8.0000
omega____ theta____ kappa____ phi______ frames
    -       70.0000  -77.0000 -151.7296 100

#__ type_ start__ end____ width___ exp.time_
138 omega    7.00  110.00   1.0000    8.0000
omega____ theta____ kappa____ phi______ frames
    -       78.0000  -80.0000  -35.8504 103

#__ type_ start__ end____ width___ exp.time_
139 omega   48.00  148.00   1.0000    8.0000
omega____ theta____ kappa____ phi______ frames
    -       78.0000   77.0000 -163.9640 100

#__ type_ start__ end____ width___ exp.time_
140 omega   57.00  147.00   1.0000    8.0000
omega____ theta____ kappa____ phi______ frames
    -       78.0000   57.0000   56.5325 90

#__ type_ start__ end____ width___ exp.time_
141 omega   57.00  147.00   1.0000    8.0000
omega____ theta____ kappa____ phi______ frames
    -       78.0000   54.0000  -97.0997 90

;
_diffrn_measurement_device 'four-circle diffractometer'
_diffrn_measurement_device_type 'Agilent SuperNova, Dual, Cu at zero, Eos'
_diffrn_measurement_method '\w scans'
_diffrn_measurement_specimen_support 'polyimid foil'
_diffrn_orient_matrix_UB_11 -0.0691244000
_diffrn_orient_matrix_UB_12 0.0442151000
_diffrn_orient_matrix_UB_13 0.0485850000
_diffrn_orient_matrix_UB_21 0.1135963000
_diffrn_orient_matrix_UB_22 0.0583775000
_diffrn_orient_matrix_UB_23 -0.0185029000
_diffrn_orient_matrix_UB_31 -0.1403399000
_diffrn_orient_matrix_UB_32 0.0527839000
_diffrn_orient_matrix_UB_33 -0.0423030000
_diffrn_radiation_monochromator mirror
_diffrn_radiation_probe x-ray
_diffrn_radiation_type 'Cu K\a'
_diffrn_radiation_wavelength 1.54184
_diffrn_reflns_av_R_equivalents 0.0475
_diffrn_reflns_av_unetI/netI 0.0254
_diffrn_reflns_Laue_measured_fraction_full 0.985
_diffrn_reflns_Laue_measured_fraction_max 0.975
_diffrn_reflns_limit_h_max 10
_diffrn_reflns_limit_h_min -10
_diffrn_reflns_limit_k_max 21
_diffrn_reflns_limit_k_min -21
_diffrn_reflns_limit_l_max 28
_diffrn_reflns_limit_l_min -28
_diffrn_reflns_number 98708
_diffrn_reflns_point_group_measured_fraction_full 0.985
_diffrn_reflns_point_group_measured_fraction_max 0.975
_diffrn_reflns_theta_full 67.684
_diffrn_reflns_theta_max 71.034
_diffrn_reflns_theta_min 3.510
_diffrn_source 'microfocus X-Ray tube'
_diffrn_source_type 'Agilent SuperNova (Cu) X-ray Source'
_exptl_absorpt_coefficient_mu 0.974
_exptl_absorpt_correction_T_max 0.955
_exptl_absorpt_correction_T_min 0.896
_exptl_absorpt_correction_type gaussian
_exptl_absorpt_process_details
;
CrysAlisPro, Agilent Technologies,
Version 1.171.37.35h (release 09-02-2015 CrysAlis171 .NET)
(compiled Feb  9 2015,16:26:32)
Numerical absorption correction based on gaussian integration over
			a multifaceted crystal model
Empirical absorption correction using spherical harmonics,
 implemented in SCALE3 ABSPACK scaling algorithm.
;
_exptl_crystal_colour red
_exptl_crystal_colour_primary red
_exptl_crystal_density_diffrn 1.223
_exptl_crystal_description needle
_exptl_crystal_F_000 1292
_exptl_crystal_size_max 0.208
_exptl_crystal_size_mid 0.092
_exptl_crystal_size_min 0.080
_refine_diff_density_max 1.248
_refine_diff_density_min -0.750
_refine_diff_density_rms 0.063
_refine_ls_extinction_method none
_refine_ls_goodness_of_fit_ref 1.034
_refine_ls_hydrogen_treatment constr
_refine_ls_matrix_type full
_refine_ls_number_parameters 798
_refine_ls_number_reflns 12276
_refine_ls_number_restraints 160
_refine_ls_restrained_S_all 1.051
_refine_ls_R_factor_all 0.0824
_refine_ls_R_factor_gt 0.0677
_refine_ls_shift/su_max 0.001
_refine_ls_shift/su_mean 0.000
_refine_ls_structure_factor_coef Fsqd
_refine_ls_weighting_details 'w=1/[\s^2^(Fo^2^)+(0.0956P)^2^+4.0689P] where P=(Fo^2^+2Fc^2^)/3'
_refine_ls_weighting_scheme calc
_refine_ls_wR_factor_gt 0.1802
_refine_ls_wR_factor_ref 0.1929
_reflns_Friedel_coverage 0.000
_reflns_number_gt 9927
_reflns_number_total 12276
_reflns_threshold_expression 'I > 2\s(I)'
_cod_data_source_file ja5b12642_si_002.cif
_cod_data_source_block kr_ae5
_cod_database_code 4130011
_audit_block_refno 2530
_audit_block_usercomment 'KR_AE428, needle, red'
_chemical_oxdiff_formula 'C140 H172 N10 O18 Si4'
_chemical_oxdiff_usercomment 'KR_AE428, needle, red'
_shelx_space_group_comment
;
The symmetry employed for this shelxl refinement is uniquely defined
by the following loop, which should always be used as a source of
symmetry information in preference to the above space-group names.
They are only intended as comments.
;
_shelx_estimated_absorpt_t_max 0.926
_shelx_estimated_absorpt_t_min 0.823
_reflns_odcompleteness_completeness 98.54
_reflns_odcompleteness_iscentric 1
_reflns_odcompleteness_theta 66.97
_shelxl_version_number 2014/7
_olex2_refinement_description
;
1. Fixed Uiso
 At 1.2 times of:
  All C(H) groups, All C(H,H) groups
 At 1.13 times of:
  {H49A,H49B,H49C} of C49
 At 1.5 times of:
  {H52A,H52B,H52C} of C52, {H56A,H56B,H56C} of C56, {H50A,H50B,H50C} of C50,
  {H34A,H34B,H34C} of C34A, {H47A,H47B,H47C} of C47, {H43A,H43B,H43C} of C43,
  {H35D,H35E,H35F} of C35B, {H40A,H40B,H40C} of C40, {H46A,H46B,H46C} of C46,
  {H53A,H53B,H53C} of C53, {H34D,H34E,H34F} of C34B, {H41A,H41B,H41C} of C41,
  {H55A,H55B,H55C} of C55, {H38A,H38B,H38C} of C38, {H35A,H35B,H35C} of C35A,
  {H44A,H44B,H44C} of C44, {H37A,H37B,H37C} of C37
2. Restrained distances
 C33-C34A \\sim C33-C34B \\sim C33-C35A \\sim C33-C35B
 with sigma of 0.005
 C34A-C35A \\sim C34B-C35B
 with sigma of 0.02
3. Rigid body (RIGU) restrains
 C33, C34A, C34B, C35A, C35B
 with sigma for 1-2 distances of 0.004 and sigma for 1-3 distances of 0.004
 C36, C37, C38
 with sigma for 1-2 distances of 0.004 and sigma for 1-3 distances of 0.004
 C39, C40, C41
 with sigma for 1-2 distances of 0.004 and sigma for 1-3 distances of 0.004
 C42, C43, C44
 with sigma for 1-2 distances of 0.004 and sigma for 1-3 distances of 0.004
 C45, C46, C47
 with sigma for 1-2 distances of 0.004 and sigma for 1-3 distances of 0.004
 C48, C49, C50
 with sigma for 1-2 distances of 0.004 and sigma for 1-3 distances of 0.004
 O91, C92, C93, O94, C95, C96
 with sigma for 1-2 distances of 0.004 and sigma for 1-3 distances of 0.004
 O81, C82, C83, O84, C85, C86
 with sigma for 1-2 distances of 0.004 and sigma for 1-3 distances of 0.004
 O101, C102, C106
 with sigma for 1-2 distances of 0.004 and sigma for 1-3 distances of 0.004
4. Same fragment restrains
{C42, C43, C44} sigma for 1-2: 0.02, 1-3: 0.04
as
{C45, C46, C47}
{C42, C43, C44} sigma for 1-2: 0.02, 1-3: 0.04
as
{C48, C49, C50}
5. Others
 Sof(H33A)=Sof(C34B)=Sof(H34D)=Sof(H34E)=Sof(H34F)=Sof(C35B)=Sof(H35D)=
 Sof(H35E)=Sof(H35F)=1-FVAR(1)
 Sof(H33)=Sof(C34A)=Sof(H34A)=Sof(H34B)=Sof(H34C)=Sof(C35A)=Sof(H35A)=
 Sof(H35B)=Sof(H35C)=FVAR(1)
6.a Ternary CH refined with riding coordinates:
 C33(H33), C33(H33A), C36(H36), C39(H39), C42(H42), C45(H45), C48(H48),
 C51(H51), C54(H54)
6.b Secondary CH2 refined with riding coordinates:
 C92(H92A,H92B), C93(H93A,H93B), C95(H95A,H95B), C96(H96A,H96B), C72(H72A,
 H72B), C73(H73A,H73B), C75(H75A,H75B), C76(H76A,H76B), C82(H82A,H82B),
 C83(H83A,H83B), C85(H85A,H85B), C86(H86A,H86B), C102(H10A,H10B), C106(H10C,
 H10D)
6.c Me refined with riding coordinates:
 C34A(H34A,H34B,H34C), C35A(H35A,H35B,H35C), C34B(H34D,H34E,H34F), C35B(H35D,
 H35E,H35F), C37(H37A,H37B,H37C), C38(H38A,H38B,H38C), C40(H40A,H40B,H40C),
 C41(H41A,H41B,H41C), C43(H43A,H43B,H43C), C44(H44A,H44B,H44C), C46(H46A,H46B,
 H46C), C47(H47A,H47B,H47C), C49(H49A,H49B,H49C), C50(H50A,H50B,H50C)
6.d Aromatic/amide H refined with riding coordinates:
 C5(H5), C10(H10), C11(H11), C12(H12), C16(H16), C23(H23), C28(H28)
6.e Idealised Me refined as rotating group:
 C52(H52A,H52B,H52C), C53(H53A,H53B,H53C), C55(H55A,H55B,H55C), C56(H56A,H56B,
 H56C)
;
_olex2_submission_special_instructions 'No special instructions were received'
_cell_oxdiff_length_a 8.16795(14)
_cell_oxdiff_length_b 17.8145(3)
_cell_oxdiff_length_c 23.4233(4)
_cell_oxdiff_angle_alpha 79.0943(15)
_cell_oxdiff_angle_beta 89.6706(14)
_cell_oxdiff_angle_gamma 77.4838(15)
_cell_oxdiff_volume 3264.98(10)
_cell_oxdiff_measurement_reflns_used 27385

loop_
_symmetry_equiv_pos_as_xyz
'x, y, z'
'-x, -y, -z'

loop_
_atom_site_label
_atom_site_type_symbol
_atom_site_fract_x
_atom_site_fract_y
_atom_site_fract_z
_atom_site_U_iso_or_equiv
_atom_site_adp_type
_atom_site_occupancy
_atom_site_site_symmetry_order
_atom_site_calc_flag
_atom_site_refinement_flags_posn
_atom_site_refinement_flags_adp
_atom_site_refinement_flags_occupancy
_atom_site_disorder_assembly
_atom_site_disorder_group
Si64 Si 0.21150(11) 1.27427(4) 0.03726(3) 0.0378(2) Uani 1 1 d . . . . .
Si65 Si 0.33226(11) 0.60255(4) 0.21089(3) 0.0371(2) Uani 1 1 d . . . . .
O62 O -0.0566(2) 0.68046(9) 0.45524(8) 0.0285(4) Uani 1 1 d . . . . .
O63 O -0.2220(2) 0.71543(9) 0.63576(7) 0.0295(4) Uani 1 1 d . . . . .
N57 N -0.1324(2) 0.69615(10) 0.54647(8) 0.0192(4) Uani 1 1 d . . . . .
N58 N 0.2318(3) 0.87149(11) 0.22866(9) 0.0245(4) Uani 1 1 d . . . . .
N59 N 0.1353(2) 0.88996(11) 0.31821(8) 0.0211(4) Uani 1 1 d . . . . .
N60 N 0.1616(3) 1.04924(11) 0.29021(8) 0.0218(4) Uani 1 1 d . . . . .
N61 N 0.2398(3) 1.03361(11) 0.19798(9) 0.0242(4) Uani 1 1 d . . . . .
C1 C -0.0557(3) 0.84574(12) 0.52429(10) 0.0168(4) Uani 1 1 d . . . . .
C2 C -0.0257(3) 0.92254(12) 0.51240(10) 0.0169(4) Uani 1 1 d . . . . .
C3 C 0.0461(3) 1.03257(12) 0.44283(10) 0.0173(4) Uani 1 1 d . . . . .
C4 C -0.0916(3) 0.93510(12) 0.61259(10) 0.0188(5) Uani 1 1 d . . . . .
C5 C -0.1228(3) 0.85892(13) 0.62322(10) 0.0203(5) Uani 1 1 d . . . . .
H5 H -0.1544 0.8371 0.6608 0.024 Uiso 1 1 calc R . . . .
C6 C -0.1082(3) 0.81602(12) 0.57998(10) 0.0189(5) Uani 1 1 d . . . . .
C7 C -0.1585(3) 0.73941(13) 0.59118(10) 0.0211(5) Uani 1 1 d . . . . .
C8 C -0.1987(3) 0.62530(12) 0.55428(10) 0.0198(5) Uani 1 1 d . . . . .
C9 C -0.3690(3) 0.63424(13) 0.54178(11) 0.0228(5) Uani 1 1 d . . . . .
C10 C -0.4324(3) 0.56652(13) 0.54867(11) 0.0255(5) Uani 1 1 d . . . . .
H10 H -0.5482 0.5705 0.5408 0.031 Uiso 1 1 calc R . . . .
C11 C -0.3281(3) 0.49369(13) 0.56691(11) 0.0248(5) Uani 1 1 d . . . . .
H11 H -0.3732 0.4481 0.5717 0.030 Uiso 1 1 calc R . . . .
C12 C -0.1591(3) 0.48643(13) 0.57826(10) 0.0230(5) Uani 1 1 d . . . . .
H12 H -0.0889 0.4358 0.5899 0.028 Uiso 1 1 calc R . . . .
C13 C -0.0897(3) 0.55243(13) 0.57287(10) 0.0212(5) Uani 1 1 d . . . . .
C14 C -0.0726(3) 0.72146(12) 0.49142(10) 0.0197(5) Uani 1 1 d . . . . .
C15 C -0.0352(3) 0.80086(12) 0.48013(10) 0.0177(4) Uani 1 1 d . . . . .
C16 C 0.0158(3) 0.82983(12) 0.42614(10) 0.0196(5) Uani 1 1 d . . . . .
H16 H 0.0316 0.7983 0.3972 0.023 Uiso 1 1 calc R . . . .
C17 C 0.0449(3) 0.90640(12) 0.41333(10) 0.0178(4) Uani 1 1 d . . . . .
C18 C 0.0216(3) 0.95322(12) 0.45577(10) 0.0170(4) Uani 1 1 d . . . . .
C19 C 0.0995(3) 0.93745(12) 0.35600(10) 0.0192(5) Uani 1 1 d . . . . .
C20 C 0.1869(3) 0.92072(13) 0.26578(10) 0.0225(5) Uani 1 1 d . . . . .
C21 C 0.2810(3) 0.90241(14) 0.17718(10) 0.0258(5) Uani 1 1 d . . . . .
C22 C 0.3349(4) 0.85158(15) 0.13586(11) 0.0306(6) Uani 1 1 d . . . . .
C23 C 0.3770(4) 0.88379(16) 0.08176(11) 0.0338(6) Uani 1 1 d . . . . .
H23 H 0.4114 0.8508 0.0544 0.041 Uiso 1 1 calc R . . . .
C24 C 0.1175(3) 1.01769(13) 0.34232(10) 0.0197(5) Uani 1 1 d . . . . .
C25 C 0.1957(3) 1.00168(13) 0.25108(10) 0.0218(5) Uani 1 1 d . . . . .
C26 C 0.2805(3) 0.98513(14) 0.16098(10) 0.0249(5) Uani 1 1 d . . . . .
C27 C 0.3245(3) 1.01589(15) 0.10255(11) 0.0283(5) Uani 1 1 d . . . . .
C28 C 0.3708(4) 0.96485(16) 0.06525(11) 0.0333(6) Uani 1 1 d . . . . .
H28 H 0.3997 0.9848 0.0269 0.040 Uiso 1 1 calc R . . . .
C29 C 0.3079(3) 1.09862(16) 0.08354(11) 0.0309(6) Uani 1 1 d . . . . .
C30 C 0.2840(4) 1.16822(16) 0.06529(12) 0.0342(6) Uani 1 1 d . . . . .
C31 C 0.3397(4) 0.76954(16) 0.15392(11) 0.0353(6) Uani 1 1 d . . . . .
C32 C 0.3419(4) 0.70128(16) 0.17133(12) 0.0407(7) Uani 1 1 d . . . . .
C33 C 0.5526(5) 0.54310(19) 0.22871(19) 0.0629(10) Uani 1 1 d D U . . .
H33 H 0.5991 0.5587 0.2630 0.076 Uiso 0.638(7) 1 calc R . P A 1
H33A H 0.5505 0.5105 0.2683 0.076 Uiso 0.362(7) 1 calc R . P A 2
C34A C 0.5630(9) 0.4546(3) 0.2421(3) 0.078(3) Uani 0.638(7) 1 d D U P A 1
H34A H 0.4902 0.4420 0.2743 0.118 Uiso 0.638(7) 1 calc R . P A 1
H34B H 0.5263 0.4382 0.2076 0.118 Uiso 0.638(7) 1 calc R . P A 1
H34C H 0.6791 0.4269 0.2531 0.118 Uiso 0.638(7) 1 calc R . P A 1
C35A C 0.6725(9) 0.5517(5) 0.1782(3) 0.100(3) Uani 0.638(7) 1 d D U P A 1
H35A H 0.6760 0.6070 0.1657 0.151 Uiso 0.638(7) 1 calc R . P A 1
H35B H 0.7853 0.5211 0.1911 0.151 Uiso 0.638(7) 1 calc R . P A 1
H35C H 0.6326 0.5324 0.1455 0.151 Uiso 0.638(7) 1 calc R . P A 1
C34B C 0.6372(13) 0.4878(6) 0.1907(5) 0.066(3) Uani 0.362(7) 1 d D U P A 2
H34D H 0.5670 0.4507 0.1867 0.100 Uiso 0.362(7) 1 calc R . P A 2
H34E H 0.6529 0.5177 0.1522 0.100 Uiso 0.362(7) 1 calc R . P A 2
H34F H 0.7466 0.4589 0.2084 0.100 Uiso 0.362(7) 1 calc R . P A 2
C35B C 0.6625(14) 0.6011(5) 0.2349(6) 0.076(4) Uani 0.362(7) 1 d D U P A 2
H35D H 0.6075 0.6370 0.2597 0.115 Uiso 0.362(7) 1 calc R . P A 2
H35E H 0.7719 0.5722 0.2527 0.115 Uiso 0.362(7) 1 calc R . P A 2
H35F H 0.6782 0.6310 0.1965 0.115 Uiso 0.362(7) 1 calc R . P A 2
C36 C 0.1986(4) 0.5606(2) 0.16546(15) 0.0482(8) Uani 1 1 d . U . . .
H36 H 0.0893 0.5997 0.1573 0.058 Uiso 1 1 calc R . . . .
C37 C 0.2688(5) 0.5497(2) 0.10673(14) 0.0518(8) Uani 1 1 d . U . . .
H37A H 0.2948 0.5988 0.0863 0.078 Uiso 1 1 calc R . . . .
H37B H 0.3713 0.5082 0.1124 0.078 Uiso 1 1 calc R . . . .
H37C H 0.1856 0.5350 0.0836 0.078 Uiso 1 1 calc R . . . .
C38 C 0.1570(6) 0.4839(3) 0.1981(2) 0.0811(13) Uani 1 1 d . U . . .
H38A H 0.1118 0.4915 0.2359 0.122 Uiso 1 1 calc R . . . .
H38B H 0.0735 0.4690 0.1751 0.122 Uiso 1 1 calc R . . . .
H38C H 0.2592 0.4422 0.2039 0.122 Uiso 1 1 calc R . . . .
C39 C 0.2272(6) 0.61997(19) 0.28003(14) 0.0647(11) Uani 1 1 d . U . . .
H39 H 0.2277 0.5675 0.3047 0.078 Uiso 1 1 calc R . . . .
C40 C 0.3222(8) 0.6630(2) 0.31479(15) 0.0887(17) Uani 1 1 d . U . . .
H40A H 0.4392 0.6342 0.3217 0.133 Uiso 1 1 calc R . . . .
H40B H 0.3188 0.7159 0.2927 0.133 Uiso 1 1 calc R . . . .
H40C H 0.2694 0.6665 0.3521 0.133 Uiso 1 1 calc R . . . .
C41 C 0.0440(7) 0.6635(3) 0.2685(2) 0.1045(19) Uani 1 1 d . U . . .
H41A H -0.0142 0.6350 0.2463 0.157 Uiso 1 1 calc R . . . .
H41B H -0.0103 0.6669 0.3056 0.157 Uiso 1 1 calc R . . . .
H41C H 0.0391 0.7164 0.2461 0.157 Uiso 1 1 calc R . . . .
C42 C 0.4029(5) 1.31846(18) 0.02350(17) 0.0537(9) Uani 1 1 d D U . . .
H42 H 0.4736 1.2894 -0.0038 0.064 Uiso 1 1 calc R . . . .
C43 C 0.5099(6) 1.3092(3) 0.0776(2) 0.0778(13) Uani 1 1 d D U . . .
H43A H 0.5397 1.2538 0.0964 0.117 Uiso 1 1 calc R . . . .
H43B H 0.6123 1.3280 0.0671 0.117 Uiso 1 1 calc R . . . .
H43C H 0.4472 1.3399 0.1044 0.117 Uiso 1 1 calc R . . . .
C44 C 0.3539(6) 1.4051(2) -0.00708(19) 0.0662(11) Uani 1 1 d D U . . .
H44A H 0.2844 1.4099 -0.0421 0.099 Uiso 1 1 calc R . . . .
H44B H 0.2905 1.4361 0.0194 0.099 Uiso 1 1 calc R . . . .
H44C H 0.4556 1.4243 -0.0180 0.099 Uiso 1 1 calc R . . . .
C45 C 0.0925(4) 1.28503(16) -0.03348(13) 0.0391(7) Uani 1 1 d D U . . .
H45 H 0.0476 1.3423 -0.0481 0.047 Uiso 1 1 calc R . . . .
C46 C -0.0568(4) 1.24623(19) -0.02624(16) 0.0496(8) Uani 1 1 d D U . . .
H46A H -0.1289 1.2664 0.0035 0.074 Uiso 1 1 calc R . . . .
H46B H -0.1208 1.2579 -0.0633 0.074 Uiso 1 1 calc R . . . .
H46C H -0.0168 1.1894 -0.0142 0.074 Uiso 1 1 calc R . . . .
C47 C 0.2068(5) 1.25409(19) -0.07989(14) 0.0496(8) Uani 1 1 d D U . . .
H47A H 0.3025 1.2795 -0.0842 0.074 Uiso 1 1 calc R . . . .
H47B H 0.2475 1.1973 -0.0680 0.074 Uiso 1 1 calc R . . . .
H47C H 0.1435 1.2657 -0.1171 0.074 Uiso 1 1 calc R . . . .
C48 C 0.0732(7) 1.3158(3) 0.09271(18) 0.0860(16) Uani 1 1 d D U . . .
H48 H 0.1603 1.3371 0.1103 0.103 Uiso 1 1 calc R . . . .
C49 C 0.0411(12) 1.2706(3) 0.1424(3) 0.181(5) Uani 1 1 d D U . . .
H49A H 0.1282 1.2221 0.1504 0.204 Uiso 1 1 calc R . . . .
H49B H 0.0404 1.2988 0.1745 0.204 Uiso 1 1 calc R . . . .
H49C H -0.0686 1.2578 0.1385 0.204 Uiso 1 1 calc R . . . .
C50 C -0.0423(5) 1.3947(2) 0.0699(2) 0.0642(10) Uani 1 1 d D U . . .
H50A H 0.0002 1.4194 0.0335 0.096 Uiso 1 1 calc R . . . .
H50B H -0.1553 1.3874 0.0627 0.096 Uiso 1 1 calc R . . . .
H50C H -0.0463 1.4284 0.0987 0.096 Uiso 1 1 calc R . . . .
C51 C -0.4862(3) 0.71347(13) 0.51991(12) 0.0292(6) Uani 1 1 d . . . . .
H51 H -0.4188 0.7546 0.5171 0.035 Uiso 1 1 calc R . . . .
C52 C -0.6253(4) 0.73098(16) 0.56238(14) 0.0397(7) Uani 1 1 d . . . . .
H52A H -0.6978 0.6935 0.5640 0.060 Uiso 1 1 calc GR . . . .
H52B H -0.6919 0.7843 0.5493 0.060 Uiso 1 1 calc GR . . . .
H52C H -0.5754 0.7264 0.6012 0.060 Uiso 1 1 calc GR . . . .
C53 C -0.5587(4) 0.71743(17) 0.45888(14) 0.0420(7) Uani 1 1 d . . . . .
H53A H -0.4668 0.7038 0.4330 0.063 Uiso 1 1 calc GR . . . .
H53B H -0.6231 0.7707 0.4437 0.063 Uiso 1 1 calc GR . . . .
H53C H -0.6324 0.6804 0.4609 0.063 Uiso 1 1 calc GR . . . .
C54 C 0.0952(3) 0.54535(13) 0.58656(11) 0.0262(5) Uani 1 1 d . . . . .
H54 H 0.1359 0.5837 0.5560 0.031 Uiso 1 1 calc R . . . .
C55 C 0.2032(3) 0.46451(14) 0.58528(13) 0.0304(6) Uani 1 1 d . . . . .
H55A H 0.1718 0.4260 0.6166 0.046 Uiso 1 1 calc GR . . . .
H55B H 0.3217 0.4652 0.5907 0.046 Uiso 1 1 calc GR . . . .
H55C H 0.1855 0.4503 0.5477 0.046 Uiso 1 1 calc GR . . . .
C56 C 0.1234(4) 0.56691(18) 0.64540(14) 0.0435(7) Uani 1 1 d . . . . .
H56A H 0.0602 0.6203 0.6455 0.065 Uiso 1 1 calc GR . . . .
H56B H 0.2432 0.5640 0.6519 0.065 Uiso 1 1 calc GR . . . .
H56C H 0.0849 0.5303 0.6764 0.065 Uiso 1 1 calc GR . . . .
O91 O 0.5933(3) 0.90786(14) 0.24101(10) 0.0500(5) Uani 1 1 d . U . . .
O94 O 0.6941(3) 0.8524(2) 0.35904(12) 0.0727(8) Uani 1 1 d . U . . .
C92 C 0.6492(5) 0.9570(2) 0.27431(16) 0.0570(9) Uani 1 1 d . U . . .
H92A H 0.5896 1.0121 0.2604 0.068 Uiso 1 1 calc R . . . .
H92B H 0.7710 0.9537 0.2696 0.068 Uiso 1 1 calc R . . . .
C93 C 0.6155(5) 0.9316(3) 0.33739(17) 0.0675(11) Uani 1 1 d . U . . .
H93A H 0.6566 0.9653 0.3605 0.081 Uiso 1 1 calc R . . . .
H93B H 0.4929 0.9386 0.3421 0.081 Uiso 1 1 calc R . . . .
C95 C 0.6432(6) 0.8035(3) 0.32530(18) 0.0694(11) Uani 1 1 d . U . . .
H95A H 0.5219 0.8055 0.3298 0.083 Uiso 1 1 calc R . . . .
H95B H 0.7048 0.7488 0.3393 0.083 Uiso 1 1 calc R . . . .
C96 C 0.6769(6) 0.8289(2) 0.26160(18) 0.0655(10) Uani 1 1 d . U . . .
H96A H 0.7991 0.8234 0.2567 0.079 Uiso 1 1 calc R . . . .
H96B H 0.6374 0.7947 0.2385 0.079 Uiso 1 1 calc R . . . .
O71 O 0.4993(5) 0.2754(3) 0.22829(19) 0.1181(14) Uani 1 1 d . . . . .
O74 O 0.6857(4) 0.1360(2) 0.29543(18) 0.0998(12) Uani 1 1 d . . . . .
C72 C 0.6691(7) 0.2505(3) 0.2242(3) 0.107(2) Uani 1 1 d . . . . .
H72A H 0.7181 0.2972 0.2129 0.128 Uiso 1 1 calc R . . . .
H72B H 0.6894 0.2203 0.1925 0.128 Uiso 1 1 calc R . . . .
C73 C 0.7595(5) 0.2014(2) 0.2779(2) 0.0702(11) Uani 1 1 d . . . . .
H73A H 0.8796 0.1834 0.2703 0.084 Uiso 1 1 calc R . . . .
H73B H 0.7515 0.2324 0.3091 0.084 Uiso 1 1 calc R . . . .
C75 C 0.5142(7) 0.1613(3) 0.3009(3) 0.0892(15) Uani 1 1 d . . . . .
H75A H 0.4953 0.1950 0.3305 0.107 Uiso 1 1 calc R . . . .
H75B H 0.4652 0.1153 0.3149 0.107 Uiso 1 1 calc R . . . .
C76 C 0.4304(7) 0.2039(4) 0.2480(3) 0.109(2) Uani 1 1 d . . . . .
H76A H 0.3085 0.2192 0.2538 0.131 Uiso 1 1 calc R . . . .
H76B H 0.4474 0.1707 0.2180 0.131 Uiso 1 1 calc R . . . .
O81 O 0.7821(3) 1.04049(13) 0.05112(9) 0.0503(6) Uani 1 1 d . U . . .
O84 O 0.8997(3) 0.97777(12) 0.16687(9) 0.0437(5) Uani 1 1 d . U . . .
C82 C 0.8209(5) 1.08854(19) 0.08878(16) 0.0550(9) Uani 1 1 d . U . . .
H82A H 0.7481 1.1416 0.0781 0.066 Uiso 1 1 calc R . . . .
H82B H 0.9390 1.0933 0.0842 0.066 Uiso 1 1 calc R . . . .
C83 C 0.7957(5) 1.0545(2) 0.15056(15) 0.0518(8) Uani 1 1 d . U . . .
H83A H 0.8235 1.0887 0.1761 0.062 Uiso 1 1 calc R . . . .
H83B H 0.6765 1.0519 0.1556 0.062 Uiso 1 1 calc R . . . .
C85 C 0.8601(4) 0.92909(18) 0.12921(14) 0.0434(7) Uani 1 1 d . U . . .
H85A H 0.7422 0.9242 0.1341 0.052 Uiso 1 1 calc R . . . .
H85B H 0.9334 0.8761 0.1398 0.052 Uiso 1 1 calc R . . . .
C86 C 0.8844(5) 0.96337(18) 0.06726(14) 0.0471(7) Uani 1 1 d . U . . .
H86A H 1.0038 0.9654 0.0620 0.057 Uiso 1 1 calc R . . . .
H86B H 0.8549 0.9296 0.0417 0.057 Uiso 1 1 calc R . . . .
O101 O 0.4408(3) 0.01419(12) 0.44183(10) 0.0472(5) Uani 1 1 d . U . . .
C102 C 0.4852(4) -0.06329(17) 0.47536(15) 0.0451(7) Uani 1 1 d . U . . .
H10A H 0.6040 -0.0866 0.4694 0.054 Uiso 1 1 calc R . . . .
H10B H 0.4149 -0.0961 0.4622 0.054 Uiso 1 1 calc R . . . .
C106 C 0.5397(4) 0.06221(17) 0.46114(15) 0.0433(7) Uani 1 1 d . U . . .
H10C H 0.5068 0.1162 0.4383 0.052 Uiso 1 1 calc R . . . .
H10D H 0.6597 0.0416 0.4549 0.052 Uiso 1 1 calc R . . . .

loop_
_atom_site_aniso_label
_atom_site_aniso_U_11
_atom_site_aniso_U_22
_atom_site_aniso_U_33
_atom_site_aniso_U_23
_atom_site_aniso_U_13
_atom_site_aniso_U_12
Si64 0.0498(5) 0.0270(4) 0.0340(4) -0.0072(3) -0.0027(4) -0.0016(3)
Si65 0.0546(5) 0.0220(3) 0.0303(4) -0.0062(3) -0.0049(3) 0.0022(3)
O62 0.0425(11) 0.0152(8) 0.0317(9) -0.0081(7) 0.0067(8) -0.0119(7)
O63 0.0439(11) 0.0195(8) 0.0292(9) -0.0041(7) 0.0098(8) -0.0168(8)
N57 0.0231(10) 0.0100(8) 0.0253(10) -0.0022(7) 0.0007(8) -0.0063(7)
N58 0.0315(11) 0.0200(9) 0.0209(10) -0.0045(8) -0.0004(9) -0.0029(8)
N59 0.0266(10) 0.0161(9) 0.0207(10) -0.0034(7) 0.0007(8) -0.0049(8)
N60 0.0273(11) 0.0167(9) 0.0215(10) -0.0024(8) -0.0003(8) -0.0061(8)
N61 0.0276(11) 0.0232(10) 0.0210(10) -0.0014(8) -0.0006(8) -0.0060(8)
C1 0.0160(10) 0.0112(10) 0.0226(11) -0.0020(8) -0.0018(9) -0.0028(8)
C2 0.0163(11) 0.0116(9) 0.0228(11) -0.0026(8) -0.0010(9) -0.0036(8)
C3 0.0173(11) 0.0117(10) 0.0226(11) -0.0019(8) -0.0018(9) -0.0040(8)
C4 0.0208(11) 0.0137(10) 0.0218(11) -0.0020(9) 0.0000(9) -0.0043(9)
C5 0.0246(12) 0.0150(10) 0.0208(11) 0.0000(9) 0.0008(9) -0.0062(9)
C6 0.0202(11) 0.0114(10) 0.0250(11) -0.0011(9) -0.0001(9) -0.0050(8)
C7 0.0247(12) 0.0136(10) 0.0251(12) -0.0021(9) -0.0002(10) -0.0061(9)
C8 0.0255(12) 0.0114(10) 0.0246(11) -0.0031(8) 0.0034(9) -0.0089(9)
C9 0.0235(12) 0.0133(10) 0.0320(13) -0.0041(9) 0.0020(10) -0.0049(9)
C10 0.0230(12) 0.0185(11) 0.0362(13) -0.0044(10) -0.0001(10) -0.0078(10)
C11 0.0293(13) 0.0141(10) 0.0333(13) -0.0034(9) 0.0020(10) -0.0109(9)
C12 0.0283(13) 0.0116(10) 0.0281(12) -0.0003(9) 0.0005(10) -0.0052(9)
C13 0.0256(12) 0.0145(10) 0.0240(11) -0.0024(9) 0.0014(10) -0.0069(9)
C14 0.0209(11) 0.0119(10) 0.0262(12) -0.0030(9) -0.0002(9) -0.0037(9)
C15 0.0181(11) 0.0100(10) 0.0245(11) -0.0020(8) -0.0013(9) -0.0029(8)
C16 0.0204(11) 0.0139(10) 0.0246(11) -0.0057(9) -0.0012(9) -0.0024(9)
C17 0.0191(11) 0.0131(10) 0.0208(11) -0.0022(8) -0.0002(9) -0.0037(8)
C18 0.0165(11) 0.0118(10) 0.0226(11) -0.0023(8) 0.0000(9) -0.0040(8)
C19 0.0220(11) 0.0147(10) 0.0208(11) -0.0032(9) -0.0008(9) -0.0041(9)
C20 0.0258(12) 0.0188(11) 0.0217(11) -0.0032(9) -0.0015(10) -0.0033(9)
C21 0.0301(13) 0.0254(12) 0.0195(11) -0.0037(9) -0.0011(10) -0.0013(10)
C22 0.0384(15) 0.0264(13) 0.0241(12) -0.0065(10) -0.0001(11) 0.0004(11)
C23 0.0418(16) 0.0343(14) 0.0227(12) -0.0089(11) 0.0039(11) 0.0005(12)
C24 0.0217(11) 0.0156(10) 0.0218(11) -0.0020(9) -0.0006(9) -0.0052(9)
C25 0.0251(12) 0.0180(11) 0.0214(11) -0.0019(9) -0.0015(9) -0.0041(9)
C26 0.0262(12) 0.0261(12) 0.0205(11) -0.0032(10) -0.0012(10) -0.0030(10)
C27 0.0309(14) 0.0302(13) 0.0216(12) -0.0019(10) -0.0001(10) -0.0047(11)
C28 0.0383(15) 0.0361(14) 0.0225(12) -0.0026(11) 0.0042(11) -0.0041(12)
C29 0.0348(14) 0.0360(15) 0.0201(12) -0.0018(10) 0.0029(11) -0.0069(12)
C30 0.0412(16) 0.0318(14) 0.0269(13) -0.0010(11) 0.0030(12) -0.0066(12)
C31 0.0521(18) 0.0282(14) 0.0225(12) -0.0095(11) 0.0021(12) 0.0018(12)
C32 0.066(2) 0.0292(14) 0.0239(13) -0.0107(11) 0.0008(13) 0.0020(13)
C33 0.060(2) 0.0405(18) 0.080(3) -0.0028(17) -0.025(2) -0.0006(16)
C34A 0.093(5) 0.031(3) 0.102(5) -0.021(3) -0.059(4) 0.017(3)
C35A 0.073(5) 0.101(6) 0.105(6) -0.018(5) -0.006(4) 0.028(4)
C34B 0.056(6) 0.051(6) 0.087(7) 0.001(5) -0.012(5) -0.010(5)
C35B 0.063(7) 0.049(5) 0.107(9) 0.018(5) -0.037(6) -0.015(5)
C36 0.0436(18) 0.0494(18) 0.0507(18) -0.0183(15) -0.0045(15) -0.0008(14)
C37 0.068(2) 0.0422(17) 0.0433(17) -0.0178(14) -0.0102(16) 0.0010(16)
C38 0.085(3) 0.094(3) 0.083(3) -0.024(2) 0.012(2) -0.056(3)
C39 0.124(3) 0.0289(15) 0.0309(16) -0.0008(12) 0.0130(19) 0.0002(18)
C40 0.200(5) 0.0340(18) 0.0304(17) -0.0046(14) -0.003(2) -0.022(3)
C41 0.131(4) 0.093(3) 0.058(3) -0.003(2) 0.045(3) 0.034(3)
C42 0.064(2) 0.0339(16) 0.066(2) -0.0141(15) -0.0015(18) -0.0122(15)
C43 0.071(3) 0.062(2) 0.102(3) -0.014(2) -0.018(2) -0.020(2)
C44 0.090(3) 0.0359(17) 0.074(3) -0.0076(17) 0.006(2) -0.0199(18)
C45 0.0512(18) 0.0258(13) 0.0365(15) -0.0032(11) -0.0068(13) -0.0023(12)
C46 0.054(2) 0.0420(17) 0.0518(19) -0.0098(15) -0.0091(16) -0.0065(15)
C47 0.073(2) 0.0389(16) 0.0364(16) -0.0076(13) 0.0017(15) -0.0108(16)
C48 0.100(3) 0.087(3) 0.048(2) -0.022(2) 0.005(2) 0.038(3)
C49 0.268(10) 0.085(4) 0.133(5) 0.017(4) 0.149(6) 0.044(5)
C50 0.059(2) 0.0474(19) 0.091(3) -0.035(2) 0.006(2) -0.0035(17)
C51 0.0231(12) 0.0137(11) 0.0498(16) -0.0044(10) -0.0034(11) -0.0030(9)
C52 0.0293(15) 0.0299(14) 0.0590(19) -0.0158(13) -0.0001(13) 0.0015(11)
C53 0.0456(18) 0.0265(14) 0.0461(17) 0.0005(12) -0.0075(14) 0.0029(12)
C54 0.0257(13) 0.0155(11) 0.0362(14) 0.0002(10) -0.0032(11) -0.0067(9)
C55 0.0239(13) 0.0197(12) 0.0450(15) -0.0003(11) -0.0009(11) -0.0045(10)
C56 0.0410(17) 0.0396(16) 0.0473(18) -0.0110(14) -0.0151(14) -0.0006(13)
O91 0.0449(13) 0.0527(13) 0.0466(12) -0.0023(10) -0.0038(10) -0.0044(10)
O94 0.0463(15) 0.110(2) 0.0507(15) -0.0058(15) -0.0057(12) -0.0017(15)
C92 0.047(2) 0.067(2) 0.058(2) -0.0144(17) -0.0013(16) -0.0142(17)
C93 0.044(2) 0.098(3) 0.056(2) -0.016(2) -0.0056(17) -0.007(2)
C95 0.062(2) 0.069(2) 0.062(2) 0.0058(19) 0.0009(19) 0.004(2)
C96 0.064(2) 0.060(2) 0.061(2) -0.0037(18) 0.0017(19) 0.0024(18)
O71 0.100(3) 0.108(3) 0.116(3) -0.001(2) 0.020(2) 0.024(2)
O74 0.074(2) 0.081(2) 0.130(3) -0.008(2) 0.022(2) 0.0012(18)
C72 0.077(4) 0.070(3) 0.147(6) 0.013(3) 0.001(4) 0.010(3)
C73 0.057(2) 0.060(2) 0.090(3) -0.008(2) -0.002(2) -0.010(2)
C75 0.089(4) 0.077(3) 0.110(4) -0.028(3) 0.034(3) -0.026(3)
C76 0.079(4) 0.172(6) 0.084(4) -0.023(4) 0.025(3) -0.049(4)
O81 0.0653(15) 0.0410(11) 0.0402(12) -0.0084(9) -0.0081(11) -0.0015(11)
O84 0.0415(12) 0.0440(11) 0.0439(12) -0.0096(9) -0.0089(9) -0.0042(9)
C82 0.068(2) 0.0345(16) 0.060(2) -0.0096(14) -0.0091(18) -0.0055(16)
C83 0.057(2) 0.0460(17) 0.0511(19) -0.0190(15) -0.0099(16) 0.0008(15)
C85 0.0447(18) 0.0376(15) 0.0479(17) -0.0095(13) -0.0034(14) -0.0078(13)
C86 0.0537(19) 0.0396(16) 0.0479(17) -0.0136(13) 0.0006(15) -0.0056(14)
O101 0.0428(12) 0.0396(11) 0.0551(13) -0.0057(10) -0.0111(10) -0.0025(9)
C102 0.0379(16) 0.0310(14) 0.064(2) -0.0079(14) -0.0093(15) -0.0033(12)
C106 0.0348(16) 0.0318(14) 0.060(2) -0.0018(13) -0.0060(14) -0.0062(12)

loop_
_atom_type_symbol
_atom_type_description
_atom_type_scat_dispersion_real
_atom_type_scat_dispersion_imag
_atom_type_scat_source
C C 0.0181 0.0091 'International Tables Vol C Tables 4.2.6.8 and 6.1.1.4'
H H 0.0000 0.0000 'International Tables Vol C Tables 4.2.6.8 and 6.1.1.4'
N N 0.0311 0.0180 'International Tables Vol C Tables 4.2.6.8 and 6.1.1.4'
O O 0.0492 0.0322 'International Tables Vol C Tables 4.2.6.8 and 6.1.1.4'
Si Si 0.2541 0.3302 'International Tables Vol C Tables 4.2.6.8 and 6.1.1.4'

loop_
_exptl_crystal_face_index_h
_exptl_crystal_face_index_k
_exptl_crystal_face_index_l
_exptl_crystal_face_perp_dist
_exptl_oxdiff_crystal_face_indexfrac_h
_exptl_oxdiff_crystal_face_indexfrac_k
_exptl_oxdiff_crystal_face_indexfrac_l
_exptl_oxdiff_crystal_face_x
_exptl_oxdiff_crystal_face_y
_exptl_oxdiff_crystal_face_z
-3 -7 -11 0.0191 -3.0000 -7.0000 -11.0000 -0.6366 -0.5459 0.5169
2 10 10 0.0613 2.0000 10.0000 10.0000 0.7898 0.6259 -0.1759
-3 7 -5 0.0643 -3.0000 7.0000 -5.0000 0.2740 0.1604 1.0020
3 -7 5 0.0643 3.0000 -7.0000 5.0000 -0.2740 -0.1604 -1.0020
-5 -3 -4 0.0298 -5.0000 -3.0000 -4.0000 0.0186 -0.6691 0.7126
5 3 4 0.0534 5.0000 3.0000 4.0000 -0.0186 0.6691 -0.7126
3 -5 8 0.0616 3.0000 -5.0000 8.0000 -0.0398 -0.0991 -1.0234
5 -1 0 0.0457 5.0000 -1.0000 0.0000 -0.3898 0.5096 -0.7545
3 -7 -7 0.0379 3.0000 -7.0000 -7.0000 -0.8570 0.0617 -0.4944
-3 7 7 0.0422 -3.0000 7.0000 7.0000 0.8570 -0.0617 0.4944
-1 -3 -15 0.0513 -1.0000 -3.0000 -15.0000 -0.7923 -0.0112 0.6165
1 3 15 0.0613 1.0000 3.0000 15.0000 0.7923 0.0112 -0.6165
1 1 -14 0.0770 1.0000 1.0000 -14.0000 -0.7051 0.4310 0.5047
-1 -1 14 0.0770 -1.0000 -1.0000 14.0000 0.7051 -0.4310 -0.5047
5 -4 -3 0.0369 5.0000 -4.0000 -3.0000 -0.6682 0.3900 -0.7859
2 1 13 0.0615 2.0000 1.0000 13.0000 0.5376 0.0450 -0.7778
-2 3 14 0.0611 -2.0000 3.0000 14.0000 0.9511 -0.3111 -0.1532
-1 -7 10 0.0899 -1.0000 -7.0000 10.0000 0.2455 -0.7073 -0.6522

loop_
_geom_angle_atom_site_label_1
_geom_angle_atom_site_label_2
_geom_angle_atom_site_label_3
_geom_angle
_geom_angle_site_symmetry_1
_geom_angle_site_symmetry_3
C30 Si64 C42 108.23(15) . .
C30 Si64 C45 106.67(13) . .
C30 Si64 C48 107.37(17) . .
C45 Si64 C42 109.76(15) . .
C48 Si64 C42 112.9(2) . .
C48 Si64 C45 111.60(19) . .
C32 Si65 C33 108.89(16) . .
C32 Si65 C36 107.76(15) . .
C32 Si65 C39 104.31(13) . .
C36 Si65 C33 115.32(16) . .
C39 Si65 C33 109.26(19) . .
C39 Si65 C36 110.70(19) . .
C7 N57 C8 116.87(18) . .
C7 N57 C14 125.37(17) . .
C14 N57 C8 116.93(18) . .
C21 N58 C20 116.2(2) . .
C19 N59 C20 116.70(19) . .
C24 N60 C25 116.70(19) . .
C26 N61 C25 116.0(2) . .
C6 C1 C2 119.28(19) . .
C15 C1 C2 119.5(2) . .
C15 C1 C6 121.21(19) . .
C1 C2 C3 119.2(2) . 2_576
C1 C2 C18 119.1(2) . .
C18 C2 C3 121.62(19) . 2_576
C2 C3 C18 119.1(2) 2_576 .
C4 C3 C2 120.05(19) 2_576 2_576
C4 C3 C18 120.9(2) 2_576 .
C3 C4 C5 119.7(2) 2_576 .
C3 C4 C24 119.72(19) 2_576 2_576
C5 C4 C24 120.5(2) . 2_576
C4 C5 H5 119.6 . .
C6 C5 C4 120.7(2) . .
C6 C5 H5 119.6 . .
C1 C6 C7 119.95(19) . .
C5 C6 C1 120.93(19) . .
C5 C6 C7 119.0(2) . .
O63 C7 N57 120.90(19) . .
O63 C7 C6 122.6(2) . .
N57 C7 C6 116.51(19) . .
C9 C8 N57 117.43(19) . .
C9 C8 C13 123.3(2) . .
C13 C8 N57 119.2(2) . .
C8 C9 C10 117.5(2) . .
C8 C9 C51 123.2(2) . .
C10 C9 C51 119.3(2) . .
C9 C10 H10 119.7 . .
C11 C10 C9 120.6(2) . .
C11 C10 H10 119.7 . .
C10 C11 H11 119.6 . .
C10 C11 C12 120.7(2) . .
C12 C11 H11 119.6 . .
C11 C12 H12 119.5 . .
C11 C12 C13 121.0(2) . .
C13 C12 H12 119.5 . .
C8 C13 C54 121.64(19) . .
C12 C13 C8 116.8(2) . .
C12 C13 C54 121.6(2) . .
O62 C14 N57 120.64(19) . .
O62 C14 C15 122.7(2) . .
N57 C14 C15 116.67(19) . .
C1 C15 C14 119.9(2) . .
C16 C15 C1 121.09(19) . .
C16 C15 C14 118.95(19) . .
C15 C16 H16 119.9 . .
C15 C16 C17 120.2(2) . .
C17 C16 H16 119.9 . .
C16 C17 C19 120.45(19) . .
C18 C17 C16 120.1(2) . .
C18 C17 C19 119.46(19) . .
C2 C18 C3 119.3(2) . .
C17 C18 C2 119.91(19) . .
C17 C18 C3 120.8(2) . .
N59 C19 C17 118.49(19) . .
N59 C19 C24 121.8(2) . .
C24 C19 C17 119.70(19) . .
N58 C20 N59 116.7(2) . .
N58 C20 C25 121.9(2) . .
N59 C20 C25 121.4(2) . .
N58 C21 C22 118.5(2) . .
N58 C21 C26 122.0(2) . .
C26 C21 C22 119.4(2) . .
C23 C22 C21 118.8(2) . .
C23 C22 C31 123.1(2) . .
C31 C22 C21 118.1(2) . .
C22 C23 H23 119.1 . .
C22 C23 C28 121.8(2) . .
C28 C23 H23 119.1 . .
N60 C24 C4 118.79(19) . 2_576
N60 C24 C19 121.9(2) . .
C19 C24 C4 119.3(2) . 2_576
N60 C25 C20 121.3(2) . .
N61 C25 N60 116.9(2) . .
N61 C25 C20 121.8(2) . .
N61 C26 C21 122.0(2) . .
N61 C26 C27 119.0(2) . .
C27 C26 C21 119.0(2) . .
C28 C27 C26 118.5(2) . .
C28 C27 C29 121.3(2) . .
C29 C27 C26 120.0(2) . .
C23 C28 H28 118.8 . .
C27 C28 C23 122.4(2) . .
C27 C28 H28 118.8 . .
C30 C29 C27 175.4(3) . .
C29 C30 Si64 170.8(3) . .
C32 C31 C22 177.3(3) . .
C31 C32 Si65 169.2(2) . .
Si65 C33 H33 109.1 . .
Si65 C33 H33A 106.2 . .
C34A C33 Si65 113.1(3) . .
C34A C33 H33 109.1 . .
C34A C33 C35A 102.2(5) . .
C35A C33 Si65 114.0(4) . .
C35A C33 H33 109.1 . .
C34B C33 Si65 121.0(5) . .
C34B C33 H33A 106.2 . .
C34B C33 C35B 109.5(7) . .
C35B C33 Si65 106.8(5) . .
C35B C33 H33A 106.2 . .
C33 C34A H34A 109.5 . .
C33 C34A H34B 109.5 . .
C33 C34A H34C 109.5 . .
H34A C34A H34B 109.5 . .
H34A C34A H34C 109.5 . .
H34B C34A H34C 109.5 . .
C33 C35A H35A 109.5 . .
C33 C35A H35B 109.5 . .
C33 C35A H35C 109.5 . .
H35A C35A H35B 109.5 . .
H35A C35A H35C 109.5 . .
H35B C35A H35C 109.5 . .
C33 C34B H34D 109.5 . .
C33 C34B H34E 109.5 . .
C33 C34B H34F 109.5 . .
H34D C34B H34E 109.5 . .
H34D C34B H34F 109.5 . .
H34E C34B H34F 109.5 . .
C33 C35B H35D 109.5 . .
C33 C35B H35E 109.5 . .
C33 C35B H35F 109.5 . .
H35D C35B H35E 109.5 . .
H35D C35B H35F 109.5 . .
H35E C35B H35F 109.5 . .
Si65 C36 H36 106.4 . .
C37 C36 Si65 114.3(2) . .
C37 C36 H36 106.4 . .
C37 C36 C38 110.1(3) . .
C38 C36 Si65 112.8(3) . .
C38 C36 H36 106.4 . .
C36 C37 H37A 109.5 . .
C36 C37 H37B 109.5 . .
C36 C37 H37C 109.5 . .
H37A C37 H37B 109.5 . .
H37A C37 H37C 109.5 . .
H37B C37 H37C 109.5 . .
C36 C38 H38A 109.5 . .
C36 C38 H38B 109.5 . .
C36 C38 H38C 109.5 . .
H38A C38 H38B 109.5 . .
H38A C38 H38C 109.5 . .
H38B C38 H38C 109.5 . .
Si65 C39 H39 107.4 . .
C40 C39 Si65 112.2(3) . .
C40 C39 H39 107.4 . .
C41 C39 Si65 111.5(3) . .
C41 C39 H39 107.4 . .
C41 C39 C40 110.8(4) . .
C39 C40 H40A 109.5 . .
C39 C40 H40B 109.5 . .
C39 C40 H40C 109.5 . .
H40A C40 H40B 109.5 . .
H40A C40 H40C 109.5 . .
H40B C40 H40C 109.5 . .
C39 C41 H41A 109.5 . .
C39 C41 H41B 109.5 . .
C39 C41 H41C 109.5 . .
H41A C41 H41B 109.5 . .
H41A C41 H41C 109.5 . .
H41B C41 H41C 109.5 . .
Si64 C42 H42 107.0 . .
C43 C42 Si64 113.3(3) . .
C43 C42 H42 107.0 . .
C43 C42 C44 110.7(3) . .
C44 C42 Si64 111.4(3) . .
C44 C42 H42 107.0 . .
C42 C43 H43A 109.5 . .
C42 C43 H43B 109.5 . .
C42 C43 H43C 109.5 . .
H43A C43 H43B 109.5 . .
H43A C43 H43C 109.5 . .
H43B C43 H43C 109.5 . .
C42 C44 H44A 109.5 . .
C42 C44 H44B 109.5 . .
C42 C44 H44C 109.5 . .
H44A C44 H44B 109.5 . .
H44A C44 H44C 109.5 . .
H44B C44 H44C 109.5 . .
Si64 C45 H45 107.3 . .
C46 C45 Si64 112.6(2) . .
C46 C45 H45 107.3 . .
C46 C45 C47 110.2(3) . .
C47 C45 Si64 111.8(2) . .
C47 C45 H45 107.3 . .
C45 C46 H46A 109.5 . .
C45 C46 H46B 109.5 . .
C45 C46 H46C 109.5 . .
H46A C46 H46B 109.5 . .
H46A C46 H46C 109.5 . .
H46B C46 H46C 109.5 . .
C45 C47 H47A 109.5 . .
C45 C47 H47B 109.5 . .
C45 C47 H47C 109.5 . .
H47A C47 H47B 109.5 . .
H47A C47 H47C 109.5 . .
H47B C47 H47C 109.5 . .
Si64 C48 H48 95.7 . .
C49 C48 Si64 121.7(4) . .
C49 C48 H48 95.7 . .
C49 C48 C50 120.6(4) . .
C50 C48 Si64 114.7(3) . .
C50 C48 H48 95.7 . .
C48 C49 H49A 109.5 . .
C48 C49 H49B 109.5 . .
C48 C49 H49C 109.5 . .
H49A C49 H49B 109.5 . .
H49A C49 H49C 109.5 . .
H49B C49 H49C 109.5 . .
C48 C50 H50A 109.5 . .
C48 C50 H50B 109.5 . .
C48 C50 H50C 109.5 . .
H50A C50 H50B 109.5 . .
H50A C50 H50C 109.5 . .
H50B C50 H50C 109.5 . .
C9 C51 H51 107.8 . .
C9 C51 C52 111.2(2) . .
C9 C51 C53 110.7(2) . .
C52 C51 H51 107.8 . .
C52 C51 C53 111.3(2) . .
C53 C51 H51 107.8 . .
C51 C52 H52A 109.5 . .
C51 C52 H52B 109.5 . .
C51 C52 H52C 109.5 . .
H52A C52 H52B 109.5 . .
H52A C52 H52C 109.5 . .
H52B C52 H52C 109.5 . .
C51 C53 H53A 109.5 . .
C51 C53 H53B 109.5 . .
C51 C53 H53C 109.5 . .
H53A C53 H53B 109.5 . .
H53A C53 H53C 109.5 . .
H53B C53 H53C 109.5 . .
C13 C54 H54 107.4 . .
C13 C54 C55 113.52(19) . .
C13 C54 C56 111.8(2) . .
C55 C54 H54 107.4 . .
C55 C54 C56 109.1(2) . .
C56 C54 H54 107.4 . .
C54 C55 H55A 109.5 . .
C54 C55 H55B 109.5 . .
C54 C55 H55C 109.5 . .
H55A C55 H55B 109.5 . .
H55A C55 H55C 109.5 . .
H55B C55 H55C 109.5 . .
C54 C56 H56A 109.5 . .
C54 C56 H56B 109.5 . .
C54 C56 H56C 109.5 . .
H56A C56 H56B 109.5 . .
H56A C56 H56C 109.5 . .
H56B C56 H56C 109.5 . .
C96 O91 C92 109.6(3) . .
C95 O94 C93 110.3(3) . .
O91 C92 H92A 109.8 . .
O91 C92 H92B 109.8 . .
O91 C92 C93 109.5(3) . .
H92A C92 H92B 108.2 . .
C93 C92 H92A 109.8 . .
C93 C92 H92B 109.8 . .
O94 C93 C92 112.1(3) . .
O94 C93 H93A 109.2 . .
O94 C93 H93B 109.2 . .
C92 C93 H93A 109.2 . .
C92 C93 H93B 109.2 . .
H93A C93 H93B 107.9 . .
O94 C95 H95A 109.5 . .
O94 C95 H95B 109.5 . .
O94 C95 C96 110.9(4) . .
H95A C95 H95B 108.1 . .
C96 C95 H95A 109.5 . .
C96 C95 H95B 109.5 . .
O91 C96 C95 110.5(3) . .
O91 C96 H96A 109.6 . .
O91 C96 H96B 109.6 . .
C95 C96 H96A 109.6 . .
C95 C96 H96B 109.6 . .
H96A C96 H96B 108.1 . .
C72 O71 C76 107.1(4) . .
C75 O74 C73 109.8(4) . .
O71 C72 H72A 108.4 . .
O71 C72 H72B 108.4 . .
O71 C72 C73 115.5(5) . .
H72A C72 H72B 107.5 . .
C73 C72 H72A 108.4 . .
C73 C72 H72B 108.4 . .
O74 C73 C72 108.6(4) . .
O74 C73 H73A 110.0 . .
O74 C73 H73B 110.0 . .
C72 C73 H73A 110.0 . .
C72 C73 H73B 110.0 . .
H73A C73 H73B 108.4 . .
O74 C75 H75A 109.0 . .
O74 C75 H75B 109.0 . .
O74 C75 C76 112.9(5) . .
H75A C75 H75B 107.8 . .
C76 C75 H75A 109.0 . .
C76 C75 H75B 109.0 . .
O71 C76 H76A 109.9 . .
O71 C76 H76B 109.9 . .
C75 C76 O71 108.9(5) . .
C75 C76 H76A 109.9 . .
C75 C76 H76B 109.9 . .
H76A C76 H76B 108.3 . .
C82 O81 C86 109.6(2) . .
C83 O84 C85 109.2(2) . .
O81 C82 H82A 109.5 . .
O81 C82 H82B 109.5 . .
O81 C82 C83 110.7(3) . .
H82A C82 H82B 108.1 . .
C83 C82 H82A 109.5 . .
C83 C82 H82B 109.5 . .
O84 C83 C82 110.5(3) . .
O84 C83 H83A 109.6 . .
O84 C83 H83B 109.6 . .
C82 C83 H83A 109.6 . .
C82 C83 H83B 109.6 . .
H83A C83 H83B 108.1 . .
O84 C85 H85A 109.6 . .
O84 C85 H85B 109.6 . .
O84 C85 C86 110.4(3) . .
H85A C85 H85B 108.1 . .
C86 C85 H85A 109.6 . .
C86 C85 H85B 109.6 . .
O81 C86 C85 110.8(3) . .
O81 C86 H86A 109.5 . .
O81 C86 H86B 109.5 . .
C85 C86 H86A 109.5 . .
C85 C86 H86B 109.5 . .
H86A C86 H86B 108.1 . .
C102 O101 C106 109.9(2) . .
O101 C102 H10A 109.6 . .
O101 C102 H10B 109.6 . .
O101 C102 C106 110.4(2) . 2_656
H10A C102 H10B 108.1 . .
C106 C102 H10A 109.6 2_656 .
C106 C102 H10B 109.6 2_656 .
O101 C106 C102 110.1(3) . 2_656
O101 C106 H10C 109.6 . .
O101 C106 H10D 109.6 . .
C102 C106 H10C 109.6 2_656 .
C102 C106 H10D 109.6 2_656 .
H10C C106 H10D 108.1 . .

loop_
_geom_bond_atom_site_label_1
_geom_bond_atom_site_label_2
_geom_bond_distance
_geom_bond_site_symmetry_2
Si64 C30 1.844(3) .
Si64 C42 1.897(4) .
Si64 C45 1.883(3) .
Si64 C48 1.870(4) .
Si65 C32 1.844(3) .
Si65 C33 1.884(4) .
Si65 C36 1.884(3) .
Si65 C39 1.875(3) .
O62 C14 1.208(3) .
O63 C7 1.209(3) .
N57 C7 1.403(3) .
N57 C8 1.458(3) .
N57 C14 1.405(3) .
N58 C20 1.344(3) .
N58 C21 1.326(3) .
N59 C19 1.326(3) .
N59 C20 1.351(3) .
N60 C24 1.326(3) .
N60 C25 1.350(3) .
N61 C25 1.348(3) .
N61 C26 1.328(3) .
C1 C2 1.418(3) .
C1 C6 1.413(3) .
C1 C15 1.411(3) .
C2 C3 1.423(3) 2_576
C2 C18 1.421(3) .
C3 C2 1.423(3) 2_576
C3 C4 1.400(3) 2_576
C3 C18 1.446(3) .
C4 C3 1.400(3) 2_576
C4 C5 1.411(3) .
C4 C24 1.457(3) 2_576
C5 H5 0.9500 .
C5 C6 1.370(3) .
C6 C7 1.485(3) .
C8 C9 1.392(3) .
C8 C13 1.399(3) .
C9 C10 1.395(3) .
C9 C51 1.522(3) .
C10 H10 0.9500 .
C10 C11 1.381(3) .
C11 H11 0.9500 .
C11 C12 1.381(3) .
C12 H12 0.9500 .
C12 C13 1.397(3) .
C13 C54 1.519(3) .
C14 C15 1.486(3) .
C15 C16 1.371(3) .
C16 H16 0.9500 .
C16 C17 1.411(3) .
C17 C18 1.401(3) .
C17 C19 1.458(3) .
C19 C24 1.444(3) .
C20 C25 1.435(3) .
C21 C22 1.451(3) .
C21 C26 1.450(3) .
C22 C23 1.363(4) .
C22 C31 1.434(4) .
C23 H23 0.9500 .
C23 C28 1.412(4) .
C24 C4 1.458(3) 2_576
C26 C27 1.449(3) .
C27 C28 1.371(4) .
C27 C29 1.433(4) .
C28 H28 0.9500 .
C29 C30 1.206(4) .
C31 C32 1.204(4) .
C33 H33 1.0000 .
C33 H33A 1.0000 .
C33 C34A 1.532(5) .
C33 C35A 1.538(5) .
C33 C34B 1.508(6) .
C33 C35B 1.533(5) .
C34A H34A 0.9800 .
C34A H34B 0.9800 .
C34A H34C 0.9800 .
C35A H35A 0.9800 .
C35A H35B 0.9800 .
C35A H35C 0.9800 .
C34B H34D 0.9800 .
C34B H34E 0.9800 .
C34B H34F 0.9800 .
C35B H35D 0.9800 .
C35B H35E 0.9800 .
C35B H35F 0.9800 .
C36 H36 1.0000 .
C36 C37 1.517(5) .
C36 C38 1.540(5) .
C37 H37A 0.9800 .
C37 H37B 0.9800 .
C37 H37C 0.9800 .
C38 H38A 0.9800 .
C38 H38B 0.9800 .
C38 H38C 0.9800 .
C39 H39 1.0000 .
C39 C40 1.535(6) .
C39 C41 1.528(7) .
C40 H40A 0.9800 .
C40 H40B 0.9800 .
C40 H40C 0.9800 .
C41 H41A 0.9800 .
C41 H41B 0.9800 .
C41 H41C 0.9800 .
C42 H42 1.0000 .
C42 C43 1.505(5) .
C42 C44 1.540(5) .
C43 H43A 0.9800 .
C43 H43B 0.9800 .
C43 H43C 0.9800 .
C44 H44A 0.9800 .
C44 H44B 0.9800 .
C44 H44C 0.9800 .
C45 H45 1.0000 .
C45 C46 1.520(4) .
C45 C47 1.533(4) .
C46 H46A 0.9800 .
C46 H46B 0.9800 .
C46 H46C 0.9800 .
C47 H47A 0.9800 .
C47 H47B 0.9800 .
C47 H47C 0.9800 .
C48 H48 1.0000 .
C48 C49 1.343(6) .
C48 C50 1.516(5) .
C49 H49A 0.9800 .
C49 H49B 0.9800 .
C49 H49C 0.9800 .
C50 H50A 0.9800 .
C50 H50B 0.9800 .
C50 H50C 0.9800 .
C51 H51 1.0000 .
C51 C52 1.525(4) .
C51 C53 1.534(4) .
C52 H52A 0.9800 .
C52 H52B 0.9800 .
C52 H52C 0.9800 .
C53 H53A 0.9800 .
C53 H53B 0.9800 .
C53 H53C 0.9800 .
C54 H54 1.0000 .
C54 C55 1.523(3) .
C54 C56 1.530(4) .
C55 H55A 0.9800 .
C55 H55B 0.9800 .
C55 H55C 0.9800 .
C56 H56A 0.9800 .
C56 H56B 0.9800 .
C56 H56C 0.9800 .
O91 C92 1.421(4) .
O91 C96 1.417(4) .
O94 C93 1.414(5) .
O94 C95 1.406(5) .
C92 H92A 0.9900 .
C92 H92B 0.9900 .
C92 C93 1.504(5) .
C93 H93A 0.9900 .
C93 H93B 0.9900 .
C95 H95A 0.9900 .
C95 H95B 0.9900 .
C95 C96 1.517(6) .
C96 H96A 0.9900 .
C96 H96B 0.9900 .
O71 C72 1.370(6) .
O71 C76 1.497(7) .
O74 C73 1.418(5) .
O74 C75 1.388(6) .
C72 H72A 0.9900 .
C72 H72B 0.9900 .
C72 C73 1.486(7) .
C73 H73A 0.9900 .
C73 H73B 0.9900 .
C75 H75A 0.9900 .
C75 H75B 0.9900 .
C75 C76 1.418(8) .
C76 H76A 0.9900 .
C76 H76B 0.9900 .
O81 C82 1.421(4) .
O81 C86 1.428(4) .
O84 C83 1.428(4) .
O84 C85 1.431(4) .
C82 H82A 0.9900 .
C82 H82B 0.9900 .
C82 C83 1.491(5) .
C83 H83A 0.9900 .
C83 H83B 0.9900 .
C85 H85A 0.9900 .
C85 H85B 0.9900 .
C85 C86 1.494(5) .
C86 H86A 0.9900 .
C86 H86B 0.9900 .
O101 C102 1.425(4) .
O101 C106 1.428(4) .
C102 H10A 0.9900 .
C102 H10B 0.9900 .
C102 C106 1.503(5) 2_656
C106 C102 1.503(5) 2_656
C106 H10C 0.9900 .
C106 H10D 0.9900 .

loop_
_geom_torsion_atom_site_label_1
_geom_torsion_atom_site_label_2
_geom_torsion_atom_site_label_3
_geom_torsion_atom_site_label_4
_geom_torsion
_geom_torsion_site_symmetry_1
_geom_torsion_site_symmetry_4
O62 C14 C15 C1 -179.7(2) . .
O62 C14 C15 C16 1.6(4) . .
N57 C8 C9 C10 179.4(2) . .
N57 C8 C9 C51 0.8(3) . .
N57 C8 C13 C12 -178.5(2) . .
N57 C8 C13 C54 1.5(3) . .
N57 C14 C15 C1 1.8(3) . .
N57 C14 C15 C16 -176.9(2) . .
N58 C20 C25 N60 -175.2(2) . .
N58 C20 C25 N61 4.1(4) . .
N58 C21 C22 C23 176.5(3) . .
N58 C21 C22 C31 -2.9(4) . .
N58 C21 C26 N61 3.9(4) . .
N58 C21 C26 C27 -175.6(2) . .
N59 C19 C24 N60 3.9(4) . .
N59 C19 C24 C4 -174.2(2) . 2_576
N59 C20 C25 N60 3.7(4) . .
N59 C20 C25 N61 -177.0(2) . .
N61 C26 C27 C28 178.3(2) . .
N61 C26 C27 C29 -6.1(4) . .
C1 C2 C18 C3 177.7(2) . .
C1 C2 C18 C17 -2.8(3) . .
C1 C6 C7 O63 -171.5(2) . .
C1 C6 C7 N57 7.0(3) . .
C1 C15 C16 C17 -1.5(3) . .
C2 C1 C6 C5 -3.0(3) . .
C2 C1 C6 C7 173.2(2) . .
C2 C1 C15 C14 -177.7(2) . .
C2 C1 C15 C16 1.0(3) . .
C2 C3 C18 C2 1.3(4) 2_576 .
C2 C3 C18 C17 -178.2(2) 2_576 .
C3 C2 C18 C3 -1.4(4) 2_576 .
C3 C2 C18 C17 178.2(2) 2_576 .
C3 C4 C5 C6 0.4(4) 2_576 .
C4 C3 C18 C2 -179.6(2) 2_576 .
C4 C3 C18 C17 0.8(3) 2_576 .
C4 C5 C6 C1 2.3(4) . .
C4 C5 C6 C7 -174.0(2) . .
C5 C6 C7 O63 4.8(4) . .
C5 C6 C7 N57 -176.7(2) . .
C6 C1 C2 C3 1.2(3) . 2_576
C6 C1 C2 C18 -177.9(2) . .
C6 C1 C15 C14 1.3(3) . .
C6 C1 C15 C16 -180.0(2) . .
C7 N57 C8 C9 80.3(3) . .
C7 N57 C8 C13 -100.6(2) . .
C7 N57 C14 O62 -178.8(2) . .
C7 N57 C14 C15 -0.3(3) . .
C8 N57 C7 O63 5.3(3) . .
C8 N57 C7 C6 -173.2(2) . .
C8 N57 C14 O62 -9.6(3) . .
C8 N57 C14 C15 168.91(19) . .
C8 C9 C10 C11 -0.4(4) . .
C8 C9 C51 C52 -118.6(3) . .
C8 C9 C51 C53 117.2(3) . .
C8 C13 C54 C55 -159.8(2) . .
C8 C13 C54 C56 76.3(3) . .
C9 C8 C13 C12 0.6(3) . .
C9 C8 C13 C54 -179.5(2) . .
C9 C10 C11 C12 -0.5(4) . .
C10 C9 C51 C52 62.9(3) . .
C10 C9 C51 C53 -61.3(3) . .
C10 C11 C12 C13 1.4(4) . .
C11 C12 C13 C8 -1.4(3) . .
C11 C12 C13 C54 178.6(2) . .
C12 C13 C54 C55 20.2(3) . .
C12 C13 C54 C56 -103.7(3) . .
C13 C8 C9 C10 0.3(4) . .
C13 C8 C9 C51 -178.2(2) . .
C14 N57 C7 O63 174.5(2) . .
C14 N57 C7 C6 -4.0(3) . .
C14 N57 C8 C9 -89.9(3) . .
C14 N57 C8 C13 89.2(3) . .
C14 C15 C16 C17 177.1(2) . .
C15 C1 C2 C3 -179.8(2) . 2_576
C15 C1 C2 C18 1.1(3) . .
C15 C1 C6 C5 178.0(2) . .
C15 C1 C6 C7 -5.8(3) . .
C15 C16 C17 C18 -0.1(3) . .
C15 C16 C17 C19 179.9(2) . .
C16 C17 C18 C2 2.3(3) . .
C16 C17 C18 C3 -178.2(2) . .
C16 C17 C19 N59 -6.0(3) . .
C16 C17 C19 C24 175.7(2) . .
C17 C19 C24 N60 -177.9(2) . .
C17 C19 C24 C4 4.1(3) . 2_576
C18 C17 C19 N59 174.0(2) . .
C18 C17 C19 C24 -4.3(3) . .
C19 N59 C20 N58 176.5(2) . .
C19 N59 C20 C25 -2.4(3) . .
C19 C17 C18 C2 -177.7(2) . .
C19 C17 C18 C3 1.8(3) . .
C20 N58 C21 C22 178.5(2) . .
C20 N58 C21 C26 -2.2(4) . .
C20 N59 C19 C17 -179.4(2) . .
C20 N59 C19 C24 -1.1(3) . .
C21 N58 C20 N59 179.5(2) . .
C21 N58 C20 C25 -1.5(4) . .
C21 C22 C23 C28 0.6(4) . .
C21 C26 C27 C28 -2.2(4) . .
C21 C26 C27 C29 173.4(2) . .
C22 C21 C26 N61 -176.9(2) . .
C22 C21 C26 C27 3.6(4) . .
C22 C23 C28 C27 0.9(5) . .
C24 N60 C25 N61 179.7(2) . .
C24 N60 C25 C20 -1.0(3) . .
C24 C4 C5 C6 176.2(2) 2_576 .
C25 N60 C24 C4 175.5(2) . 2_576
C25 N60 C24 C19 -2.6(3) . .
C25 N61 C26 C21 -1.3(4) . .
C25 N61 C26 C27 178.2(2) . .
C26 N61 C25 N60 176.9(2) . .
C26 N61 C25 C20 -2.4(3) . .
C26 C21 C22 C23 -2.8(4) . .
C26 C21 C22 C31 177.8(3) . .
C26 C27 C28 C23 0.0(4) . .
C29 C27 C28 C23 -175.6(3) . .
C30 Si64 C42 C43 -61.4(3) . .
C30 Si64 C42 C44 173.0(2) . .
C30 Si64 C45 C46 59.3(2) . .
C30 Si64 C45 C47 -65.3(2) . .
C30 Si64 C48 C49 -0.2(8) . .
C30 Si64 C48 C50 -160.8(4) . .
C31 C22 C23 C28 179.9(3) . .
C32 Si65 C33 C34A -160.2(4) . .
C32 Si65 C33 C35A -43.9(5) . .
C32 Si65 C33 C34B -96.9(6) . .
C32 Si65 C33 C35B 29.1(6) . .
C32 Si65 C36 C37 62.6(3) . .
C32 Si65 C36 C38 -170.7(3) . .
C32 Si65 C39 C40 -57.6(3) . .
C32 Si65 C39 C41 67.4(4) . .
C33 Si65 C32 C31 -106.8(17) . .
C33 Si65 C36 C37 -59.2(3) . .
C33 Si65 C36 C38 67.5(3) . .
C33 Si65 C39 C40 58.7(3) . .
C33 Si65 C39 C41 -176.3(3) . .
C36 Si65 C32 C31 127.4(17) . .
C36 Si65 C33 C34A -39.0(4) . .
C36 Si65 C33 C35A 77.3(5) . .
C36 Si65 C33 C34B 24.3(6) . .
C36 Si65 C33 C35B 150.4(6) . .
C36 Si65 C39 C40 -173.3(3) . .
C36 Si65 C39 C41 -48.3(4) . .
C39 Si65 C32 C31 9.7(17) . .
C39 Si65 C33 C34A 86.5(4) . .
C39 Si65 C33 C35A -157.2(5) . .
C39 Si65 C33 C34B 149.7(6) . .
C39 Si65 C33 C35B -84.2(6) . .
C39 Si65 C36 C37 176.1(2) . .
C39 Si65 C36 C38 -57.2(3) . .
C42 Si64 C45 C46 176.4(2) . .
C42 Si64 C45 C47 51.7(2) . .
C42 Si64 C48 C49 -119.4(7) . .
C42 Si64 C48 C50 80.0(4) . .
C45 Si64 C42 C43 -177.5(3) . .
C45 Si64 C42 C44 56.9(3) . .
C45 Si64 C48 C49 116.4(7) . .
C45 Si64 C48 C50 -44.3(5) . .
C48 Si64 C42 C43 57.3(3) . .
C48 Si64 C42 C44 -68.3(3) . .
C48 Si64 C45 C46 -57.7(3) . .
C48 Si64 C45 C47 177.7(3) . .
C51 C9 C10 C11 178.2(2) . .
O91 C92 C93 O94 57.8(4) . .
O94 C95 C96 O91 -57.7(5) . .
C92 O91 C96 C95 58.9(4) . .
C93 O94 C95 C96 55.4(4) . .
C95 O94 C93 C92 -56.3(4) . .
C96 O91 C92 C93 -58.5(4) . .
O71 C72 C73 O74 56.1(7) . .
O74 C75 C76 O71 -61.2(6) . .
C72 O71 C76 C75 56.2(6) . .
C73 O74 C75 C76 61.3(6) . .
C75 O74 C73 C72 -54.2(6) . .
C76 O71 C72 C73 -55.7(7) . .
O81 C82 C83 O84 59.1(4) . .
O84 C85 C86 O81 -58.3(4) . .
C82 O81 C86 C85 57.5(4) . .
C83 O84 C85 C86 58.1(3) . .
C85 O84 C83 C82 -58.5(4) . .
C86 O81 C82 C83 -57.8(4) . .
C102 O101 C106 C102 -58.1(3) . 2_656
C106 O101 C102 C106 58.3(3) . 2_656
